data_4082768
loop_
_publ_author_name
'Ebert, Hanna'
'Timmermann, Vanessa'
'Oswald, Tim'
'Saak, Wolfgang'
'Schmidtmann, Marc'
'Friedemann, Marion'
'Haase, Detlev'
'Beckhaus, R\"udiger'

_publ_section_title
;
 Synthesis and Reactivity of Bis(\h5:\h1-pentafulvene)zirconium Complexes
;
_journal_issue 6
_journal_name_full Organometallics
_journal_page_first 1440
_journal_paper_doi 10.1021/om500031s
_journal_volume 33
_journal_year 2014
_chemical_formula_sum 'C135 H149 O3 Zr3'
_chemical_formula_weight 2093.20
_chemical_name_systematic
; 
 ? 
;
_space_group_IT_number 2
_symmetry_cell_setting triclinic
_symmetry_space_group_name_Hall '-P 1'
_symmetry_space_group_name_H-M 'P -1'
_atom_sites_solution_hydrogens difmap
_atom_sites_solution_primary direct
_atom_sites_solution_secondary difmap
_audit_creation_method SHELXL-97
_cell_angle_alpha 86.7190(10)
_cell_angle_beta 74.7090(10)
_cell_angle_gamma 73.9880(10)
_cell_formula_units_Z 2
_cell_length_a 14.8072(4)
_cell_length_b 15.4266(4)
_cell_length_c 25.8025(6)
_cell_measurement_reflns_used 9881
_cell_measurement_temperature 120(2)
_cell_measurement_theta_max 26.93
_cell_measurement_theta_min 2.28
_cell_volume 5463.9(2)
_computing_cell_refinement 'Bruker AXS SAINT V8.27B'
_computing_data_collection 'Bruker APEX2'
_computing_data_reduction 'Bruker AXS SAINT V8.27B'
_computing_structure_refinement 'SHELXL (Sheldrick, 2008)'
_computing_structure_solution 'SHELXS (Sheldrick, 2008)'
_diffrn_ambient_temperature 120(2)
_diffrn_measured_fraction_theta_full 1.000
_diffrn_measured_fraction_theta_max 1.000
_diffrn_measurement_device_type 'Bruker APEX-II CCD'
_diffrn_measurement_method '\f and \w scans'
_diffrn_radiation_monochromator graphite
_diffrn_radiation_source 'sealed tube'
_diffrn_radiation_type 'Mo K\a'
_diffrn_radiation_wavelength 0.71073
_diffrn_reflns_av_R_equivalents 0.0498
_diffrn_reflns_av_sigmaI/netI 0.0670
_diffrn_reflns_limit_h_max 19
_diffrn_reflns_limit_h_min -20
_diffrn_reflns_limit_k_max 20
_diffrn_reflns_limit_k_min -20
_diffrn_reflns_limit_l_max 34
_diffrn_reflns_limit_l_min -34
_diffrn_reflns_number 118642
_diffrn_reflns_theta_full 28.70
_diffrn_reflns_theta_max 28.70
_diffrn_reflns_theta_min 1.37
_exptl_absorpt_coefficient_mu 0.335
_exptl_absorpt_correction_T_max 0.9986
_exptl_absorpt_correction_T_min 0.8935
_exptl_absorpt_correction_type numerical
_exptl_absorpt_process_details 'SADABS-2012/1 (Sheldrick)'
_exptl_crystal_colour colourless
_exptl_crystal_density_diffrn 1.272
_exptl_crystal_density_method 'not measured'
_exptl_crystal_description block
_exptl_crystal_F_000 2206
_exptl_crystal_size_max 0.30
_exptl_crystal_size_mid 0.25
_exptl_crystal_size_min 0.20
_refine_diff_density_max 1.095
_refine_diff_density_min -0.670
_refine_diff_density_rms 0.082
_refine_ls_extinction_method none
_refine_ls_goodness_of_fit_ref 1.005
_refine_ls_hydrogen_treatment constr
_refine_ls_matrix_type full
_refine_ls_number_parameters 1324
_refine_ls_number_reflns 28214
_refine_ls_number_restraints 0
_refine_ls_restrained_S_all 1.005
_refine_ls_R_factor_all 0.0884
_refine_ls_R_factor_gt 0.0491
_refine_ls_shift/su_max 0.002
_refine_ls_shift/su_mean 0.000
_refine_ls_structure_factor_coef Fsqd
_refine_ls_weighting_details 'calc w=1/[\s^2^(Fo^2^)+(0.0500P)^2^+5.0000P] where P=(Fo^2^+2Fc^2^)/3'
_refine_ls_weighting_scheme calc
_refine_ls_wR_factor_gt 0.1046
_refine_ls_wR_factor_ref 0.1199
_reflns_number_gt 19393
_reflns_number_total 28214
_reflns_threshold_expression >2sigma(I)
_cod_data_source_file om500031s_si_001.cif
_cod_data_source_block 6
_cod_original_sg_symbol_H-M P-1
_cod_database_code 4082768

loop_
_symmetry_equiv_pos_as_xyz
'x, y, z'
'-x, -y, -z'

loop_
_atom_site_label
_atom_site_type_symbol
_atom_site_fract_x
_atom_site_fract_y
_atom_site_fract_z
_atom_site_U_iso_or_equiv
_atom_site_adp_type
_atom_site_occupancy
_atom_site_symmetry_multiplicity
_atom_site_calc_flag
_atom_site_refinement_flags
_atom_site_disorder_assembly
_atom_site_disorder_group
Zr1 Zr 0.406676(18) 0.521992(16) 0.291038(10) 0.01827(6) Uani 1 1 d . . .
Zr2 Zr 0.465437(17) 0.307210(16) 0.215953(10) 0.01764(6) Uani 1 1 d . . .
Zr3 Zr 0.219313(17) 0.471710(16) 0.233544(10) 0.01802(6) Uani 1 1 d . . .
O1 O 0.48053(13) 0.40240(11) 0.25821(7) 0.0206(4) Uani 1 1 d . . .
O2 O 0.32958(12) 0.36257(11) 0.21460(7) 0.0193(4) Uani 1 1 d . . .
O3 O 0.28501(12) 0.53585(11) 0.27013(7) 0.0199(4) Uani 1 1 d . . .
C1 C 0.3618(2) 0.58839(18) 0.39098(11) 0.0251(6) Uani 1 1 d . . .
C2 C 0.4481(2) 0.51596(18) 0.38292(11) 0.0255(6) Uani 1 1 d . . .
H2 H 0.5108 0.5208 0.3826 0.031 Uiso 1 1 calc R . .
C3 C 0.4247(2) 0.43599(18) 0.37559(11) 0.0251(6) Uani 1 1 d . . .
H3 H 0.4685 0.3773 0.3704 0.030 Uiso 1 1 calc R . .
C4 C 0.3252(2) 0.45785(19) 0.37723(11) 0.0251(6) Uani 1 1 d . . .
H4 H 0.2902 0.4168 0.3728 0.030 Uiso 1 1 calc R . .
C5 C 0.2867(2) 0.55188(18) 0.38668(11) 0.0244(6) Uani 1 1 d . . .
H5 H 0.2210 0.5849 0.3896 0.029 Uiso 1 1 calc R . .
C6 C 0.3532(2) 0.68654(18) 0.40334(11) 0.0261(6) Uani 1 1 d . . .
H6 H 0.3715 0.7153 0.3678 0.031 Uiso 1 1 calc R . .
C7 C 0.2502(2) 0.7394(2) 0.43026(13) 0.0324(7) Uani 1 1 d . . .
C8 C 0.2044(3) 0.8129(2) 0.40483(17) 0.0520(10) Uani 1 1 d . . .
H8 H 0.2374 0.8287 0.3703 0.062 Uiso 1 1 calc R . .
C9 C 0.1114(3) 0.8639(3) 0.4286(2) 0.0731(14) Uani 1 1 d . . .
H9 H 0.0823 0.9147 0.4103 0.088 Uiso 1 1 calc R . .
C10 C 0.0602(3) 0.8436(3) 0.4775(2) 0.0683(13) Uani 1 1 d . . .
C11 C 0.1057(3) 0.7699(3) 0.50380(17) 0.0623(12) Uani 1 1 d . . .
H11 H 0.0721 0.7546 0.5383 0.075 Uiso 1 1 calc R . .
C12 C 0.2002(3) 0.7181(3) 0.48021(14) 0.0463(9) Uani 1 1 d . . .
H12 H 0.2300 0.6680 0.4987 0.056 Uiso 1 1 calc R . .
C13 C -0.0439(3) 0.8979(4) 0.5034(3) 0.115(2) Uani 1 1 d . . .
H13A H -0.0895 0.8702 0.4938 0.172 Uiso 1 1 calc R . .
H13B H -0.0541 0.9599 0.4904 0.172 Uiso 1 1 calc R . .
H13C H -0.0548 0.8983 0.5425 0.172 Uiso 1 1 calc R . .
C14 C 0.4255(2) 0.69518(18) 0.43391(11) 0.0259(6) Uani 1 1 d . . .
C15 C 0.4732(2) 0.76173(19) 0.41960(12) 0.0293(6) Uani 1 1 d . . .
H15 H 0.4620 0.7994 0.3902 0.035 Uiso 1 1 calc R . .
C16 C 0.5372(2) 0.7747(2) 0.44724(12) 0.0322(7) Uani 1 1 d . . .
H16 H 0.5686 0.8214 0.4367 0.039 Uiso 1 1 calc R . .
C17 C 0.5561(2) 0.7208(2) 0.48987(12) 0.0300(7) Uani 1 1 d . . .
C18 C 0.5097(2) 0.6526(2) 0.50348(12) 0.0316(7) Uani 1 1 d . . .
H18 H 0.5223 0.6140 0.5322 0.038 Uiso 1 1 calc R . .
C19 C 0.4453(2) 0.6398(2) 0.47612(11) 0.0292(6) Uani 1 1 d . . .
H19 H 0.4146 0.5927 0.4863 0.035 Uiso 1 1 calc R . .
C20 C 0.6225(2) 0.7380(2) 0.52107(14) 0.0401(8) Uani 1 1 d . . .
H20A H 0.6702 0.7657 0.4976 0.060 Uiso 1 1 calc R . .
H20B H 0.6565 0.6807 0.5343 0.060 Uiso 1 1 calc R . .
H20C H 0.5841 0.7787 0.5516 0.060 Uiso 1 1 calc R . .
C21 C 0.56605(19) 0.57177(17) 0.24684(11) 0.0226(6) Uani 1 1 d . . .
C22 C 0.50541(19) 0.63778(17) 0.28506(11) 0.0231(6) Uani 1 1 d . . .
H22 H 0.5187 0.6515 0.3172 0.028 Uiso 1 1 calc R . .
C23 C 0.4211(2) 0.68059(17) 0.26773(11) 0.0236(6) Uani 1 1 d . . .
H23 H 0.3670 0.7266 0.2866 0.028 Uiso 1 1 calc R . .
C24 C 0.4320(2) 0.64254(18) 0.21728(11) 0.0234(6) Uani 1 1 d . . .
H24 H 0.3875 0.6599 0.1955 0.028 Uiso 1 1 calc R . .
C25 C 0.5198(2) 0.57482(18) 0.20498(11) 0.0237(6) Uani 1 1 d . . .
H25 H 0.5443 0.5371 0.1737 0.028 Uiso 1 1 calc R . .
C26 C 0.66681(19) 0.51172(18) 0.24575(12) 0.0250(6) Uani 1 1 d . . .
H26 H 0.6665 0.4485 0.2394 0.030 Uiso 1 1 calc R . .
C27 C 0.7446(2) 0.53491(19) 0.19908(12) 0.0276(6) Uani 1 1 d . . .
C28 C 0.8332(2) 0.4713(2) 0.18115(14) 0.0346(7) Uani 1 1 d . . .
H28 H 0.8436 0.4132 0.1967 0.042 Uiso 1 1 calc R . .
C29 C 0.9064(2) 0.4914(2) 0.14085(14) 0.0395(8) Uani 1 1 d . . .
H29 H 0.9665 0.4466 0.1293 0.047 Uiso 1 1 calc R . .
C30 C 0.8951(2) 0.5743(2) 0.11697(13) 0.0366(7) Uani 1 1 d . . .
C31 C 0.8065(2) 0.6379(2) 0.13479(14) 0.0400(8) Uani 1 1 d . . .
H31 H 0.7963 0.6958 0.1190 0.048 Uiso 1 1 calc R . .
C32 C 0.7322(2) 0.6185(2) 0.17529(13) 0.0345(7) Uani 1 1 d . . .
H32 H 0.6720 0.6633 0.1868 0.041 Uiso 1 1 calc R . .
C33 C 0.9757(3) 0.5940(3) 0.07246(16) 0.0542(10) Uani 1 1 d . . .
H33A H 1.0381 0.5686 0.0813 0.081 Uiso 1 1 calc R . .
H33B H 0.9643 0.6594 0.0684 0.081 Uiso 1 1 calc R . .
H33C H 0.9772 0.5667 0.0388 0.081 Uiso 1 1 calc R . .
C34 C 0.6951(2) 0.51278(19) 0.29811(12) 0.0267(6) Uani 1 1 d . . .
C35 C 0.7151(2) 0.5876(2) 0.31501(15) 0.0397(8) Uani 1 1 d . . .
H35 H 0.7112 0.6397 0.2933 0.048 Uiso 1 1 calc R . .
C36 C 0.7408(3) 0.5882(2) 0.36273(16) 0.0477(9) Uani 1 1 d . . .
H36 H 0.7534 0.6409 0.3733 0.057 Uiso 1 1 calc R . .
C37 C 0.7486(3) 0.5136(2) 0.39555(15) 0.0440(9) Uani 1 1 d . . .
C38 C 0.7296(3) 0.4389(2) 0.37860(15) 0.0465(9) Uani 1 1 d . . .
H38 H 0.7343 0.3867 0.4002 0.056 Uiso 1 1 calc R . .
C39 C 0.7039(2) 0.4381(2) 0.33081(14) 0.0371(8) Uani 1 1 d . . .
H39 H 0.6920 0.3851 0.3202 0.045 Uiso 1 1 calc R . .
C40 C 0.7772(3) 0.5141(3) 0.44755(18) 0.0657(13) Uani 1 1 d . . .
H40A H 0.7950 0.5699 0.4506 0.099 Uiso 1 1 calc R . .
H40B H 0.8328 0.4621 0.4479 0.099 Uiso 1 1 calc R . .
H40C H 0.7222 0.5107 0.4779 0.099 Uiso 1 1 calc R . .
C41 C 0.53863(19) 0.19398(17) 0.28406(11) 0.0212(5) Uani 1 1 d . . .
C42 C 0.5448(2) 0.14381(17) 0.23873(11) 0.0232(6) Uani 1 1 d . . .
H42 H 0.6032 0.1121 0.2141 0.028 Uiso 1 1 calc R . .
C43 C 0.4498(2) 0.14852(17) 0.23603(11) 0.0242(6) Uani 1 1 d . . .
H43 H 0.4328 0.1219 0.2089 0.029 Uiso 1 1 calc R . .
C44 C 0.3843(2) 0.19990(17) 0.28091(11) 0.0241(6) Uani 1 1 d . . .
H44 H 0.3154 0.2127 0.2898 0.029 Uiso 1 1 calc R . .
C45 C 0.43842(18) 0.22859(17) 0.30982(11) 0.0202(5) Uani 1 1 d . . .
H45 H 0.4125 0.2652 0.3415 0.024 Uiso 1 1 calc R . .
C46 C 0.62157(19) 0.20461(17) 0.30501(11) 0.0220(6) Uani 1 1 d . . .
H46 H 0.6119 0.2707 0.3098 0.026 Uiso 1 1 calc R . .
C47 C 0.62256(19) 0.16176(18) 0.35930(11) 0.0233(6) Uani 1 1 d . . .
C48 C 0.6665(2) 0.1924(2) 0.39304(12) 0.0326(7) Uani 1 1 d . . .
H48 H 0.6895 0.2443 0.3834 0.039 Uiso 1 1 calc R . .
C49 C 0.6777(2) 0.1493(2) 0.44049(13) 0.0392(8) Uani 1 1 d . . .
H49 H 0.7074 0.1725 0.4629 0.047 Uiso 1 1 calc R . .
C50 C 0.6459(2) 0.0726(2) 0.45562(13) 0.0376(8) Uani 1 1 d . . .
C51 C 0.5996(2) 0.0437(2) 0.42294(14) 0.0380(8) Uani 1 1 d . . .
H51 H 0.5751 -0.0072 0.4332 0.046 Uiso 1 1 calc R . .
C52 C 0.5877(2) 0.0870(2) 0.37527(13) 0.0330(7) Uani 1 1 d . . .
H52 H 0.5556 0.0652 0.3536 0.040 Uiso 1 1 calc R . .
C53 C 0.6628(3) 0.0229(3) 0.50593(14) 0.0541(10) Uani 1 1 d . . .
H53A H 0.7147 -0.0332 0.4960 0.081 Uiso 1 1 calc R . .
H53B H 0.6028 0.0088 0.5264 0.081 Uiso 1 1 calc R . .
H53C H 0.6817 0.0609 0.5280 0.081 Uiso 1 1 calc R . .
C54 C 0.71902(19) 0.16872(18) 0.26422(11) 0.0231(6) Uani 1 1 d . . .
C55 C 0.7655(2) 0.07698(19) 0.25857(14) 0.0348(7) Uani 1 1 d . . .
H55 H 0.7373 0.0356 0.2814 0.042 Uiso 1 1 calc R . .
C56 C 0.8524(2) 0.0451(2) 0.22000(14) 0.0401(8) Uani 1 1 d . . .
H56 H 0.8828 -0.0179 0.2170 0.048 Uiso 1 1 calc R . .
C57 C 0.8958(2) 0.1021(2) 0.18606(13) 0.0327(7) Uani 1 1 d . . .
C58 C 0.8500(2) 0.1940(2) 0.19097(13) 0.0306(7) Uani 1 1 d . . .
H58 H 0.8781 0.2350 0.1678 0.037 Uiso 1 1 calc R . .
C59 C 0.7626(2) 0.22607(19) 0.22993(12) 0.0269(6) Uani 1 1 d . . .
H59 H 0.7323 0.2891 0.2329 0.032 Uiso 1 1 calc R . .
C60 C 0.9915(2) 0.0656(2) 0.14501(16) 0.0480(9) Uani 1 1 d . . .
H60A H 0.9796 0.0622 0.1097 0.072 Uiso 1 1 calc R . .
H60B H 1.0237 0.0052 0.1554 0.072 Uiso 1 1 calc R . .
H60C H 1.0332 0.1057 0.1433 0.072 Uiso 1 1 calc R . .
C61 C 0.55511(19) 0.23419(18) 0.11736(11) 0.0233(6) Uani 1 1 d . . .
C62 C 0.62558(19) 0.25390(19) 0.13863(11) 0.0252(6) Uani 1 1 d . . .
H62 H 0.6796 0.2109 0.1467 0.030 Uiso 1 1 calc R . .
C63 C 0.6028(2) 0.34803(19) 0.14603(11) 0.0265(6) Uani 1 1 d . . .
H63 H 0.6391 0.3796 0.1592 0.032 Uiso 1 1 calc R . .
C64 C 0.5162(2) 0.38699(18) 0.13031(11) 0.0242(6) Uani 1 1 d . . .
H64 H 0.4834 0.4494 0.1314 0.029 Uiso 1 1 calc R . .
C65 C 0.4871(2) 0.31699(18) 0.11285(11) 0.0234(6) Uani 1 1 d . . .
H65 H 0.4309 0.3241 0.1001 0.028 Uiso 1 1 calc R . .
C66 C 0.5546(2) 0.14476(18) 0.09543(12) 0.0256(6) Uani 1 1 d . . .
H66 H 0.4984 0.1264 0.1198 0.031 Uiso 1 1 calc R . .
C67 C 0.53590(19) 0.15617(18) 0.03978(12) 0.0251(6) Uani 1 1 d . . .
C68 C 0.4761(2) 0.11145(19) 0.02589(12) 0.0290(7) Uani 1 1 d . . .
H68 H 0.4484 0.0723 0.0510 0.035 Uiso 1 1 calc R . .
C69 C 0.4558(2) 0.1228(2) -0.02404(13) 0.0330(7) Uani 1 1 d . . .
H69 H 0.4139 0.0920 -0.0324 0.040 Uiso 1 1 calc R . .
C70 C 0.4962(2) 0.1787(2) -0.06186(13) 0.0318(7) Uani 1 1 d . . .
C71 C 0.5575(2) 0.2221(2) -0.04834(12) 0.0313(7) Uani 1 1 d . . .
H71 H 0.5870 0.2595 -0.0739 0.038 Uiso 1 1 calc R . .
C72 C 0.5766(2) 0.21204(19) 0.00143(12) 0.0274(6) Uani 1 1 d . . .
H72 H 0.6179 0.2435 0.0098 0.033 Uiso 1 1 calc R . .
C73 C 0.4728(3) 0.1924(2) -0.11572(14) 0.0453(9) Uani 1 1 d . . .
H73A H 0.5154 0.1431 -0.1404 0.068 Uiso 1 1 calc R . .
H73B H 0.4829 0.2500 -0.1304 0.068 Uiso 1 1 calc R . .
H73C H 0.4048 0.1931 -0.1113 0.068 Uiso 1 1 calc R . .
C74 C 0.6458(2) 0.0693(2) 0.09631(13) 0.0312(7) Uani 1 1 d . . .
C75 C 0.6421(3) -0.0043(2) 0.12848(15) 0.0409(8) Uani 1 1 d . . .
H75 H 0.5808 -0.0091 0.1499 0.049 Uiso 1 1 calc R . .
C76 C 0.7251(3) -0.0720(2) 0.13071(18) 0.0545(11) Uani 1 1 d . . .
H76 H 0.7198 -0.1217 0.1537 0.065 Uiso 1 1 calc R . .
C77 C 0.8149(3) -0.0678(2) 0.09995(18) 0.0546(11) Uani 1 1 d . . .
C78 C 0.8202(3) 0.0042(3) 0.06679(17) 0.0575(11) Uani 1 1 d . . .
H78 H 0.8816 0.0076 0.0448 0.069 Uiso 1 1 calc R . .
C79 C 0.7364(2) 0.0731(3) 0.06471(14) 0.0461(9) Uani 1 1 d . . .
H79 H 0.7418 0.1225 0.0415 0.055 Uiso 1 1 calc R . .
C80 C 0.9074(3) -0.1394(3) 0.1025(2) 0.0855(18) Uani 1 1 d . . .
H80A H 0.9481 -0.1129 0.1175 0.128 Uiso 1 1 calc R . .
H80B H 0.9431 -0.1631 0.0662 0.128 Uiso 1 1 calc R . .
H80C H 0.8906 -0.1886 0.1253 0.128 Uiso 1 1 calc R . .
C81 C 0.11885(18) 0.35665(18) 0.27014(11) 0.0227(6) Uani 1 1 d . . .
C82 C 0.05144(19) 0.43577(18) 0.25993(12) 0.0269(6) Uani 1 1 d . . .
H82 H 0.0158 0.4416 0.2336 0.032 Uiso 1 1 calc R . .
C83 C 0.04551(19) 0.50511(19) 0.29528(12) 0.0274(6) Uani 1 1 d . . .
H83 H 0.0058 0.5654 0.2967 0.033 Uiso 1 1 calc R . .
C84 C 0.1088(2) 0.46903(19) 0.32793(11) 0.0266(6) Uani 1 1 d . . .
H84 H 0.1192 0.5005 0.3555 0.032 Uiso 1 1 calc R . .
C85 C 0.15425(19) 0.37761(18) 0.31262(11) 0.0238(6) Uani 1 1 d . . .
H85 H 0.2006 0.3370 0.3281 0.029 Uiso 1 1 calc R . .
C86 C 0.14523(19) 0.26425(18) 0.24404(11) 0.0230(6) Uani 1 1 d . . .
H86 H 0.2122 0.2330 0.2474 0.028 Uiso 1 1 calc R . .
C87 C 0.07982(19) 0.20573(18) 0.27395(11) 0.0240(6) Uani 1 1 d . . .
C88 C 0.1014(2) 0.11678(19) 0.25689(13) 0.0328(7) Uani 1 1 d . . .
H88 H 0.1541 0.0950 0.2264 0.039 Uiso 1 1 calc R . .
C89 C 0.0478(2) 0.0592(2) 0.28329(14) 0.0372(8) Uani 1 1 d . . .
H89 H 0.0645 -0.0013 0.2707 0.045 Uiso 1 1 calc R . .
C90 C -0.0299(2) 0.0884(2) 0.32768(13) 0.0335(7) Uani 1 1 d . . .
C91 C -0.0528(2) 0.1774(2) 0.34377(14) 0.0376(8) Uani 1 1 d . . .
H91 H -0.1067 0.1997 0.3736 0.045 Uiso 1 1 calc R . .
C92 C 0.0011(2) 0.2353(2) 0.31741(13) 0.0329(7) Uani 1 1 d . . .
H92 H -0.0167 0.2962 0.3295 0.039 Uiso 1 1 calc R . .
C93 C -0.0873(3) 0.0250(2) 0.35695(16) 0.0463(9) Uani 1 1 d . . .
H93A H -0.0958 0.0304 0.3957 0.069 Uiso 1 1 calc R . .
H93B H -0.0521 -0.0372 0.3449 0.069 Uiso 1 1 calc R . .
H93C H -0.1511 0.0406 0.3492 0.069 Uiso 1 1 calc R . .
C94 C 0.15155(19) 0.26677(17) 0.18413(11) 0.0223(6) Uani 1 1 d . . .
C95 C 0.2406(2) 0.25813(18) 0.14679(12) 0.0280(6) Uani 1 1 d . . .
H95 H 0.2972 0.2520 0.1590 0.034 Uiso 1 1 calc R . .
C96 C 0.2483(2) 0.25827(19) 0.09224(12) 0.0304(7) Uani 1 1 d . . .
H96 H 0.3100 0.2529 0.0677 0.036 Uiso 1 1 calc R . .
C97 C 0.1678(2) 0.2661(2) 0.07270(12) 0.0319(7) Uani 1 1 d . . .
C98 C 0.0791(2) 0.2752(2) 0.10997(13) 0.0326(7) Uani 1 1 d . . .
H98 H 0.0226 0.2810 0.0977 0.039 Uiso 1 1 calc R . .
C99 C 0.0706(2) 0.27598(19) 0.16452(12) 0.0291(6) Uani 1 1 d . . .
H99 H 0.0086 0.2829 0.1890 0.035 Uiso 1 1 calc R . .
C100 C 0.1777(3) 0.2622(3) 0.01301(14) 0.0508(9) Uani 1 1 d . . .
H10A H 0.1926 0.3170 -0.0036 0.076 Uiso 1 1 calc R . .
H10B H 0.1166 0.2575 0.0069 0.076 Uiso 1 1 calc R . .
H10C H 0.2304 0.2094 -0.0030 0.076 Uiso 1 1 calc R . .
C101 C 0.18647(19) 0.62349(17) 0.18375(11) 0.0221(6) Uani 1 1 d . . .
C102 C 0.1139(2) 0.58305(18) 0.18062(12) 0.0253(6) Uani 1 1 d . . .
H102 H 0.0463 0.6055 0.1971 0.030 Uiso 1 1 calc R . .
C103 C 0.1581(2) 0.50318(19) 0.14887(12) 0.0267(6) Uani 1 1 d . . .
H103 H 0.1259 0.4623 0.1408 0.032 Uiso 1 1 calc R . .
C104 C 0.2579(2) 0.49532(18) 0.13146(11) 0.0239(6) Uani 1 1 d . . .
H104 H 0.3052 0.4485 0.1090 0.029 Uiso 1 1 calc R . .
C105 C 0.2760(2) 0.56843(17) 0.15280(11) 0.0221(6) Uani 1 1 d . . .
H105 H 0.3379 0.5793 0.1474 0.027 Uiso 1 1 calc R . .
C106 C 0.17631(19) 0.70859(17) 0.21432(11) 0.0230(6) Uani 1 1 d . . .
H106 H 0.2288 0.6931 0.2337 0.028 Uiso 1 1 calc R . .
C107 C 0.19540(19) 0.78511(17) 0.17684(12) 0.0245(6) Uani 1 1 d . . .
C108 C 0.2351(2) 0.84778(19) 0.19252(13) 0.0318(7) Uani 1 1 d . . .
H108 H 0.2505 0.8418 0.2263 0.038 Uiso 1 1 calc R . .
C109 C 0.2527(2) 0.91908(19) 0.15970(14) 0.0348(7) Uani 1 1 d . . .
H109 H 0.2803 0.9608 0.1714 0.042 Uiso 1 1 calc R . .
C110 C 0.2310(2) 0.93058(18) 0.11058(13) 0.0321(7) Uani 1 1 d . . .
C111 C 0.1907(2) 0.86830(19) 0.09502(13) 0.0310(7) Uani 1 1 d . . .
H111 H 0.1745 0.8751 0.0615 0.037 Uiso 1 1 calc R . .
C112 C 0.17351(19) 0.79602(19) 0.12744(12) 0.0273(6) Uani 1 1 d . . .
H112 H 0.1466 0.7540 0.1156 0.033 Uiso 1 1 calc R . .
C113 C 0.2524(3) 1.0063(2) 0.07437(15) 0.0459(9) Uani 1 1 d . . .
H11A H 0.2545 1.0556 0.0959 0.069 Uiso 1 1 calc R . .
H11B H 0.2012 1.0282 0.0555 0.069 Uiso 1 1 calc R . .
H11C H 0.3153 0.9845 0.0481 0.069 Uiso 1 1 calc R . .
C114 C 0.0808(2) 0.73785(17) 0.25734(12) 0.0257(6) Uani 1 1 d . . .
C115 C 0.0798(2) 0.72335(19) 0.31098(12) 0.0317(7) Uani 1 1 d . . .
H115 H 0.1388 0.6953 0.3205 0.038 Uiso 1 1 calc R . .
C116 C -0.0073(3) 0.7497(2) 0.35126(13) 0.0400(8) Uani 1 1 d . . .
H116 H -0.0064 0.7395 0.3878 0.048 Uiso 1 1 calc R . .
C117 C -0.0937(2) 0.7898(2) 0.33894(14) 0.0400(8) Uani 1 1 d . . .
C118 C -0.0926(2) 0.8039(2) 0.28523(15) 0.0409(8) Uani 1 1 d . . .
H118 H -0.1519 0.8311 0.2758 0.049 Uiso 1 1 calc R . .
C119 C -0.0066(2) 0.7790(2) 0.24502(13) 0.0343(7) Uani 1 1 d . . .
H119 H -0.0076 0.7904 0.2086 0.041 Uiso 1 1 calc R . .
C120 C -0.1879(3) 0.8213(2) 0.38233(16) 0.0561(11) Uani 1 1 d . . .
H12A H -0.1820 0.7883 0.4154 0.084 Uiso 1 1 calc R . .
H12B H -0.2413 0.8100 0.3704 0.084 Uiso 1 1 calc R . .
H12C H -0.2013 0.8861 0.3892 0.084 Uiso 1 1 calc R . .
C121 C 0.2351(4) 0.0557(4) 0.36368(18) 0.0827(15) Uani 1 1 d . . .
H12K H 0.1717 0.0918 0.3596 0.124 Uiso 1 1 calc R . .
H12L H 0.2707 0.0956 0.3722 0.124 Uiso 1 1 calc R . .
H12M H 0.2256 0.0129 0.3928 0.124 Uiso 1 1 calc R . .
C122 C 0.2940(3) 0.0035(3) 0.3107(2) 0.0690(13) Uani 1 1 d . . .
H12N H 0.2640 -0.0437 0.3047 0.083 Uiso 1 1 calc R . .
H12O H 0.2945 0.0451 0.2801 0.083 Uiso 1 1 calc R . .
C123 C 0.3972(4) -0.0394(3) 0.3149(2) 0.0871(17) Uani 1 1 d . . .
H12P H 0.3969 -0.0822 0.3450 0.104 Uiso 1 1 calc R . .
H12Q H 0.4267 0.0077 0.3218 0.104 Uiso 1 1 calc R . .
C124 C 0.4576(4) -0.0904(3) 0.2606(2) 0.0849(17) Uani 1 1 d . . .
H12R H 0.4205 -0.1289 0.2511 0.102 Uiso 1 1 calc R . .
H12S H 0.4647 -0.0454 0.2319 0.102 Uiso 1 1 calc R . .
C125 C 0.5538(5) -0.1466(5) 0.2616(3) 0.130(3) Uani 1 1 d . . .
H12T H 0.5449 -0.2022 0.2808 0.156 Uiso 1 1 calc R . .
H12U H 0.5896 -0.1648 0.2239 0.156 Uiso 1 1 calc R . .
C126 C 0.6143(5) -0.1148(4) 0.2837(3) 0.123(3) Uani 1 1 d . . .
H12V H 0.6291 -0.0623 0.2637 0.184 Uiso 1 1 calc R . .
H12W H 0.6749 -0.1623 0.2817 0.184 Uiso 1 1 calc R . .
H12X H 0.5819 -0.0973 0.3214 0.184 Uiso 1 1 calc R . .
C127 C -0.1633(7) 0.7392(7) 0.5545(4) 0.074(3) Uani 0.50 1 d P A -1
H12D H -0.1803 0.7999 0.5400 0.110 Uiso 0.50 1 calc PR A -1
H12E H -0.1296 0.7395 0.5825 0.110 Uiso 0.50 1 calc PR A -1
H12F H -0.2228 0.7204 0.5701 0.110 Uiso 0.50 1 calc PR A -1
C128 C -0.0962(13) 0.6727(12) 0.5090(5) 0.068(4) Uani 0.50 1 d P A -1
H12G H -0.0379 0.6936 0.4922 0.081 Uiso 0.50 1 calc PR A -1
H12H H -0.1309 0.6718 0.4811 0.081 Uiso 0.50 1 calc PR A -1
C129 C -0.0642(8) 0.5758(8) 0.5300(4) 0.062(3) Uani 0.50 1 d P A -1
H12I H -0.0357 0.5781 0.5604 0.074 Uiso 0.50 1 calc PR A -1
H12J H -0.1225 0.5533 0.5439 0.074 Uiso 0.50 1 calc PR A -1
C130 C 0.0087(9) 0.5100(12) 0.4882(4) 0.064(3) Uani 0.50 1 d P A -1
H13T H 0.0705 0.5274 0.4779 0.076 Uiso 0.50 1 calc PR A -1
H13U H -0.0158 0.5132 0.4557 0.076 Uiso 0.50 1 calc PR A -1
C131 C 0.0286(8) 0.4110(9) 0.5085(5) 0.076(3) Uani 0.50 1 d P A -1
H13V H 0.0506 0.4085 0.5417 0.091 Uiso 0.50 1 calc PR A -1
H13W H -0.0330 0.3931 0.5176 0.091 Uiso 0.50 1 calc PR A -1
C132 C 0.1047(12) 0.3437(14) 0.4675(7) 0.091(5) Uani 0.50 1 d P A -1
H13X H 0.0845 0.3472 0.4341 0.136 Uiso 0.50 1 calc PR A -1
H13Y H 0.1114 0.2826 0.4817 0.136 Uiso 0.50 1 calc PR A -1
H13Z H 0.1673 0.3581 0.4604 0.136 Uiso 0.50 1 calc PR A -1
C133 C 0.5710(9) 0.5390(8) 0.0122(4) 0.094(4) Uani 0.50 1 d P B 1
H13D H 0.5386 0.5791 -0.0122 0.141 Uiso 0.50 1 calc PR B 1
H13E H 0.5237 0.5369 0.0465 0.141 Uiso 0.50 1 calc PR B 1
H13F H 0.5989 0.4783 -0.0038 0.141 Uiso 0.50 1 calc PR B 1
C134 C 0.6477(6) 0.5728(4) 0.0210(3) 0.133(3) Uani 1 1 d . . .
H13G H 0.6169 0.6255 0.0458 0.160 Uiso 1 1 calc R B 1
H13H H 0.6803 0.5949 -0.0137 0.160 Uiso 1 1 calc R B 1
C135 C 0.7305(5) 0.5052(4) 0.0449(2) 0.0976(18) Uani 1 1 d . B .
H13I H 0.7884 0.5287 0.0375 0.117 Uiso 1 1 calc R . .
H13J H 0.7061 0.5017 0.0843 0.117 Uiso 1 1 calc R . .
C136 C 0.7571(4) 0.4178(3) 0.02141(18) 0.0761(14) Uani 1 1 d . . .
H13K H 0.7800 0.4224 -0.0181 0.091 Uiso 1 1 calc R B .
H13L H 0.6987 0.3951 0.0290 0.091 Uiso 1 1 calc R . .
C137 C 0.8370(4) 0.3490(3) 0.0417(2) 0.0815(16) Uani 1 1 d . B .
H13M H 0.8944 0.3730 0.0351 0.098 Uiso 1 1 calc R . .
H13N H 0.8131 0.3435 0.0810 0.098 Uiso 1 1 calc R . .
C138 C 0.8672(5) 0.2616(5) 0.0179(3) 0.145(3) Uani 1 1 d . . .
H13O H 0.8057 0.2465 0.0196 0.175 Uiso 1 1 calc R B 2
H13P H 0.8953 0.2712 -0.0206 0.175 Uiso 1 1 calc R B 2
C139 C 0.9244(7) 0.1866(7) 0.0287(4) 0.078(3) Uani 0.50 1 d P B 2
H13Q H 0.9852 0.1973 0.0315 0.117 Uiso 0.50 1 calc PR B 2
H13R H 0.9385 0.1423 -0.0001 0.117 Uiso 0.50 1 calc PR B 2
H13S H 0.8926 0.1636 0.0628 0.117 Uiso 0.50 1 calc PR B 2

loop_
_atom_site_aniso_label
_atom_site_aniso_U_11
_atom_site_aniso_U_22
_atom_site_aniso_U_33
_atom_site_aniso_U_23
_atom_site_aniso_U_13
_atom_site_aniso_U_12
Zr1 0.01959(13) 0.01767(12) 0.01862(14) 0.00099(9) -0.00699(10) -0.00496(10)
Zr2 0.01544(12) 0.01649(12) 0.01975(14) -0.00023(9) -0.00482(10) -0.00195(9)
Zr3 0.01492(12) 0.01841(12) 0.01961(14) -0.00139(10) -0.00498(10) -0.00185(9)
O1 0.0212(9) 0.0180(9) 0.0238(10) 0.0023(7) -0.0086(8) -0.0049(7)
O2 0.0165(9) 0.0183(8) 0.0220(10) -0.0009(7) -0.0053(7) -0.0021(7)
O3 0.0188(9) 0.0193(9) 0.0210(10) 0.0002(7) -0.0058(7) -0.0036(7)
C1 0.0321(15) 0.0257(14) 0.0186(14) 0.0011(11) -0.0088(12) -0.0078(12)
C2 0.0311(15) 0.0264(14) 0.0217(15) 0.0025(11) -0.0123(12) -0.0076(12)
C3 0.0355(16) 0.0223(13) 0.0192(14) 0.0051(11) -0.0129(12) -0.0061(12)
C4 0.0335(16) 0.0261(14) 0.0194(14) 0.0041(11) -0.0085(12) -0.0131(12)
C5 0.0269(14) 0.0283(14) 0.0171(14) 0.0002(11) -0.0048(11) -0.0072(12)
C6 0.0338(16) 0.0258(14) 0.0197(15) -0.0005(11) -0.0102(12) -0.0068(12)
C7 0.0338(16) 0.0320(16) 0.0322(18) -0.0105(13) -0.0094(14) -0.0070(13)
C8 0.043(2) 0.0377(19) 0.061(3) -0.0013(18) -0.0055(18) 0.0044(16)
C9 0.046(2) 0.053(3) 0.098(4) -0.004(2) -0.007(3) 0.012(2)
C10 0.043(2) 0.057(3) 0.091(4) -0.029(3) -0.005(2) 0.002(2)
C11 0.043(2) 0.094(3) 0.046(2) -0.027(2) 0.0053(19) -0.023(2)
C12 0.0376(19) 0.063(2) 0.037(2) -0.0062(17) -0.0096(16) -0.0105(17)
C13 0.048(3) 0.096(4) 0.163(6) -0.047(4) 0.019(3) 0.008(3)
C14 0.0311(15) 0.0247(14) 0.0222(15) -0.0043(11) -0.0078(12) -0.0062(12)
C15 0.0352(16) 0.0273(15) 0.0244(16) 0.0021(12) -0.0077(13) -0.0070(13)
C16 0.0347(17) 0.0325(16) 0.0306(17) -0.0008(13) -0.0056(13) -0.0137(13)
C17 0.0314(16) 0.0337(16) 0.0261(16) -0.0026(12) -0.0083(13) -0.0091(13)
C18 0.0424(18) 0.0325(16) 0.0221(16) 0.0026(12) -0.0121(13) -0.0103(14)
C19 0.0402(17) 0.0294(15) 0.0225(15) 0.0018(12) -0.0110(13) -0.0140(13)
C20 0.0429(19) 0.047(2) 0.038(2) 0.0006(15) -0.0181(16) -0.0174(16)
C21 0.0221(13) 0.0196(13) 0.0275(15) 0.0022(11) -0.0073(11) -0.0075(11)
C22 0.0253(14) 0.0221(13) 0.0240(15) 0.0002(11) -0.0071(11) -0.0090(11)
C23 0.0240(14) 0.0179(12) 0.0275(15) 0.0021(11) -0.0057(12) -0.0047(11)
C24 0.0234(14) 0.0238(13) 0.0245(15) 0.0056(11) -0.0081(11) -0.0082(11)
C25 0.0252(14) 0.0221(13) 0.0241(15) 0.0019(11) -0.0058(11) -0.0079(11)
C26 0.0244(14) 0.0187(13) 0.0320(17) 0.0006(11) -0.0080(12) -0.0051(11)
C27 0.0230(14) 0.0254(14) 0.0347(17) 0.0002(12) -0.0109(12) -0.0036(11)
C28 0.0237(15) 0.0293(15) 0.048(2) 0.0039(14) -0.0118(14) -0.0004(12)
C29 0.0186(15) 0.0426(19) 0.051(2) -0.0003(16) -0.0099(14) 0.0030(13)
C30 0.0218(15) 0.0484(19) 0.0373(19) 0.0073(15) -0.0081(13) -0.0066(14)
C31 0.0315(17) 0.0377(18) 0.045(2) 0.0141(15) -0.0063(15) -0.0065(14)
C32 0.0250(15) 0.0293(15) 0.0411(19) 0.0016(13) -0.0028(13) 0.0001(12)
C33 0.0316(19) 0.073(3) 0.049(2) 0.018(2) -0.0066(17) -0.0053(18)
C34 0.0226(14) 0.0251(14) 0.0350(17) 0.0023(12) -0.0139(12) -0.0047(11)
C35 0.046(2) 0.0276(16) 0.054(2) 0.0037(15) -0.0247(17) -0.0141(15)
C36 0.059(2) 0.0357(18) 0.064(3) -0.0029(17) -0.037(2) -0.0174(17)
C37 0.051(2) 0.0375(18) 0.054(2) -0.0024(16) -0.0334(18) -0.0095(16)
C38 0.069(3) 0.0328(17) 0.049(2) 0.0081(16) -0.037(2) -0.0132(17)
C39 0.050(2) 0.0242(15) 0.047(2) 0.0020(14) -0.0266(17) -0.0134(14)
C40 0.088(3) 0.051(2) 0.079(3) -0.002(2) -0.062(3) -0.014(2)
C41 0.0205(13) 0.0152(12) 0.0266(15) 0.0036(10) -0.0078(11) -0.0019(10)
C42 0.0241(14) 0.0157(12) 0.0259(15) -0.0005(10) -0.0049(11) -0.0001(10)
C43 0.0271(14) 0.0188(13) 0.0290(16) 0.0000(11) -0.0114(12) -0.0061(11)
C44 0.0227(14) 0.0205(13) 0.0295(16) 0.0055(11) -0.0090(12) -0.0052(11)
C45 0.0206(13) 0.0169(12) 0.0208(14) 0.0033(10) -0.0056(11) -0.0019(10)
C46 0.0201(13) 0.0163(12) 0.0283(15) -0.0019(11) -0.0073(11) -0.0012(10)
C47 0.0178(13) 0.0222(13) 0.0267(15) -0.0008(11) -0.0063(11) 0.0005(10)
C48 0.0319(16) 0.0323(16) 0.0323(18) -0.0031(13) -0.0085(13) -0.0056(13)
C49 0.0356(18) 0.050(2) 0.0291(18) -0.0058(15) -0.0127(14) -0.0010(15)
C50 0.0311(17) 0.0412(18) 0.0284(18) 0.0035(14) -0.0067(14) 0.0080(14)
C51 0.0337(17) 0.0289(16) 0.046(2) 0.0110(14) -0.0090(15) -0.0029(13)
C52 0.0310(16) 0.0313(16) 0.0389(19) 0.0067(13) -0.0154(14) -0.0071(13)
C53 0.053(2) 0.057(2) 0.036(2) 0.0102(17) -0.0131(18) 0.0102(18)
C54 0.0176(13) 0.0224(13) 0.0301(16) -0.0005(11) -0.0104(11) -0.0024(10)
C55 0.0255(15) 0.0222(14) 0.050(2) 0.0016(13) -0.0052(14) -0.0008(12)
C56 0.0277(16) 0.0252(15) 0.058(2) -0.0072(15) -0.0043(15) 0.0028(13)
C57 0.0180(14) 0.0375(17) 0.0421(19) -0.0097(14) -0.0072(13) -0.0051(12)
C58 0.0211(14) 0.0343(16) 0.0366(18) -0.0010(13) -0.0051(13) -0.0097(12)
C59 0.0228(14) 0.0219(13) 0.0359(17) -0.0020(12) -0.0089(12) -0.0040(11)
C60 0.0211(16) 0.052(2) 0.061(3) -0.0189(18) 0.0035(15) -0.0039(15)
C61 0.0188(13) 0.0273(14) 0.0201(14) -0.0019(11) -0.0022(11) -0.0024(11)
C62 0.0161(13) 0.0312(15) 0.0247(15) -0.0005(12) -0.0023(11) -0.0031(11)
C63 0.0237(14) 0.0305(15) 0.0245(15) -0.0001(12) -0.0017(12) -0.0105(12)
C64 0.0252(14) 0.0231(13) 0.0203(14) 0.0027(11) -0.0033(11) -0.0031(11)
C65 0.0210(13) 0.0267(14) 0.0191(14) -0.0017(11) -0.0028(11) -0.0027(11)
C66 0.0212(14) 0.0238(14) 0.0284(16) -0.0020(11) -0.0054(12) -0.0013(11)
C67 0.0189(13) 0.0225(13) 0.0294(16) -0.0053(11) -0.0048(11) 0.0013(11)
C68 0.0248(15) 0.0254(14) 0.0347(18) -0.0033(12) -0.0052(13) -0.0051(12)
C69 0.0272(15) 0.0283(15) 0.046(2) -0.0054(14) -0.0125(14) -0.0064(12)
C70 0.0291(16) 0.0295(15) 0.0338(18) -0.0067(13) -0.0100(13) 0.0000(12)
C71 0.0288(16) 0.0307(15) 0.0300(17) -0.0033(13) -0.0029(13) -0.0046(13)
C72 0.0219(14) 0.0310(15) 0.0294(16) -0.0036(12) -0.0050(12) -0.0081(12)
C73 0.049(2) 0.052(2) 0.040(2) -0.0001(17) -0.0205(17) -0.0131(17)
C74 0.0278(15) 0.0300(15) 0.0324(17) -0.0100(13) -0.0096(13) 0.0015(12)
C75 0.0444(19) 0.0253(15) 0.054(2) -0.0084(15) -0.0215(17) -0.0005(14)
C76 0.057(2) 0.0264(17) 0.082(3) -0.0077(18) -0.037(2) 0.0069(16)
C77 0.051(2) 0.0334(19) 0.079(3) -0.0264(19) -0.039(2) 0.0160(17)
C78 0.0266(18) 0.075(3) 0.059(3) -0.026(2) -0.0094(17) 0.0086(18)
C79 0.0289(17) 0.057(2) 0.041(2) -0.0021(17) -0.0065(15) 0.0045(16)
C80 0.061(3) 0.057(3) 0.142(5) -0.036(3) -0.068(3) 0.025(2)
C81 0.0154(12) 0.0255(13) 0.0248(15) -0.0020(11) -0.0008(11) -0.0054(10)
C82 0.0175(13) 0.0275(14) 0.0337(17) -0.0040(12) -0.0056(12) -0.0031(11)
C83 0.0183(13) 0.0250(14) 0.0334(17) -0.0056(12) 0.0012(12) -0.0030(11)
C84 0.0237(14) 0.0305(15) 0.0225(15) -0.0074(12) 0.0037(11) -0.0100(12)
C85 0.0216(13) 0.0274(14) 0.0208(14) 0.0002(11) -0.0023(11) -0.0071(11)
C86 0.0176(13) 0.0220(13) 0.0278(15) -0.0031(11) -0.0063(11) -0.0018(10)
C87 0.0207(13) 0.0234(13) 0.0290(16) -0.0008(11) -0.0092(11) -0.0048(11)
C88 0.0302(16) 0.0245(14) 0.0382(19) -0.0044(13) -0.0024(13) -0.0038(12)
C89 0.0379(18) 0.0218(14) 0.050(2) -0.0023(14) -0.0123(16) -0.0038(13)
C90 0.0317(16) 0.0310(16) 0.0389(19) 0.0044(13) -0.0097(14) -0.0107(13)
C91 0.0313(17) 0.0339(17) 0.042(2) -0.0033(14) 0.0035(14) -0.0105(14)
C92 0.0298(16) 0.0268(15) 0.0394(19) -0.0061(13) -0.0014(14) -0.0091(13)
C93 0.042(2) 0.0367(18) 0.060(2) 0.0090(17) -0.0085(18) -0.0159(16)
C94 0.0220(13) 0.0192(12) 0.0262(15) -0.0020(11) -0.0082(11) -0.0039(10)
C95 0.0233(14) 0.0266(14) 0.0321(17) -0.0065(12) -0.0044(12) -0.0047(12)
C96 0.0289(15) 0.0283(15) 0.0304(17) -0.0036(12) -0.0031(13) -0.0056(12)
C97 0.0380(17) 0.0267(15) 0.0297(17) -0.0007(12) -0.0123(14) -0.0031(13)
C98 0.0292(16) 0.0343(16) 0.0379(19) 0.0004(14) -0.0189(14) -0.0044(13)
C99 0.0217(14) 0.0306(15) 0.0332(17) -0.0012(13) -0.0083(12) -0.0027(12)
C100 0.055(2) 0.060(2) 0.037(2) -0.0004(17) -0.0171(18) -0.0095(19)
C101 0.0234(14) 0.0202(13) 0.0222(14) 0.0031(11) -0.0096(11) -0.0023(11)
C102 0.0206(13) 0.0240(14) 0.0302(16) 0.0024(12) -0.0118(12) 0.0006(11)
C103 0.0322(16) 0.0244(14) 0.0274(16) 0.0026(12) -0.0174(13) -0.0049(12)
C104 0.0272(14) 0.0221(13) 0.0188(14) -0.0019(11) -0.0088(11) 0.0022(11)
C105 0.0220(13) 0.0217(13) 0.0198(14) 0.0037(10) -0.0056(11) -0.0015(11)
C106 0.0211(13) 0.0217(13) 0.0238(15) -0.0011(11) -0.0060(11) -0.0015(11)
C107 0.0163(13) 0.0190(13) 0.0321(16) -0.0020(11) -0.0022(11) 0.0018(10)
C108 0.0290(15) 0.0262(14) 0.0350(18) -0.0074(13) -0.0034(13) -0.0021(12)
C109 0.0265(15) 0.0235(14) 0.048(2) -0.0105(14) 0.0018(14) -0.0049(12)
C110 0.0212(14) 0.0189(13) 0.044(2) -0.0006(13) 0.0067(13) 0.0007(11)
C111 0.0241(15) 0.0290(15) 0.0329(17) 0.0035(13) -0.0029(13) -0.0007(12)
C112 0.0199(13) 0.0252(14) 0.0342(17) 0.0019(12) -0.0040(12) -0.0051(11)
C113 0.0411(19) 0.0257(16) 0.060(2) 0.0038(15) 0.0042(17) -0.0080(14)
C114 0.0262(14) 0.0172(12) 0.0302(16) -0.0015(11) -0.0044(12) -0.0023(11)
C115 0.0348(17) 0.0259(15) 0.0309(17) -0.0013(12) -0.0076(13) -0.0032(13)
C116 0.049(2) 0.0340(17) 0.0288(18) -0.0011(14) 0.0015(15) -0.0093(15)
C117 0.0378(18) 0.0247(15) 0.047(2) -0.0051(14) 0.0117(15) -0.0108(14)
C118 0.0240(16) 0.0332(17) 0.055(2) 0.0020(15) 0.0001(15) -0.0008(13)
C119 0.0286(16) 0.0309(16) 0.0369(19) 0.0033(13) -0.0050(14) -0.0017(13)
C120 0.048(2) 0.043(2) 0.058(3) -0.0087(18) 0.0202(19) -0.0122(17)
C121 0.091(4) 0.092(4) 0.052(3) 0.013(3) -0.003(3) -0.022(3)
C122 0.061(3) 0.065(3) 0.088(4) 0.034(3) -0.026(3) -0.029(2)
C123 0.102(4) 0.067(3) 0.074(3) 0.042(3) -0.004(3) -0.018(3)
C124 0.089(4) 0.039(2) 0.104(4) 0.018(2) 0.006(3) -0.014(2)
C125 0.116(6) 0.138(6) 0.152(7) 0.044(5) -0.046(5) -0.056(5)
C126 0.082(4) 0.114(5) 0.172(7) -0.051(5) -0.013(4) -0.033(4)
C127 0.070(6) 0.095(8) 0.068(7) 0.010(6) -0.019(5) -0.043(6)
C128 0.074(8) 0.106(11) 0.047(8) 0.019(7) -0.025(7) -0.056(8)
C129 0.060(6) 0.106(9) 0.037(5) 0.027(6) -0.018(4) -0.052(7)
C130 0.046(6) 0.119(10) 0.041(8) 0.027(8) -0.015(7) -0.049(6)
C131 0.060(7) 0.112(10) 0.069(8) 0.041(8) -0.027(6) -0.045(7)
C132 0.057(8) 0.122(14) 0.092(14) 0.039(12) -0.019(10) -0.031(8)
C133 0.110(9) 0.092(8) 0.062(7) 0.022(6) 0.012(6) -0.034(7)
C134 0.172(8) 0.074(4) 0.116(6) 0.021(4) -0.039(5) 0.025(5)
C135 0.125(5) 0.087(4) 0.081(4) 0.003(3) -0.011(4) -0.043(4)
C136 0.083(4) 0.086(4) 0.050(3) 0.008(2) 0.005(2) -0.030(3)
C137 0.063(3) 0.079(3) 0.077(4) 0.013(3) 0.018(3) -0.015(3)
C138 0.099(5) 0.092(5) 0.196(8) 0.002(5) 0.056(5) -0.035(4)
C139 0.065(6) 0.084(7) 0.081(7) 0.008(6) -0.030(5) -0.006(5)

loop_
_atom_type_symbol
_atom_type_description
_atom_type_scat_dispersion_real
_atom_type_scat_dispersion_imag
_atom_type_scat_source
C C 0.0033 0.0016 'International Tables Vol C Tables 4.2.6.8 and 6.1.1.4'
H H 0.0000 0.0000 'International Tables Vol C Tables 4.2.6.8 and 6.1.1.4'
O O 0.0106 0.0060 'International Tables Vol C Tables 4.2.6.8 and 6.1.1.4'
Zr Zr -2.9673 0.5597 'International Tables Vol C Tables 4.2.6.8 and 6.1.1.4'

loop_
_geom_angle_atom_site_label_1
_geom_angle_atom_site_label_2
_geom_angle_atom_site_label_3
_geom_angle
O3 Zr1 O1 99.38(7)
O3 Zr1 C3 117.25(8)
O1 Zr1 C3 81.23(8)
O3 Zr1 C4 85.89(8)
O1 Zr1 C4 93.89(8)
C3 Zr1 C4 32.38(9)
O3 Zr1 C23 96.52(8)
O1 Zr1 C23 133.02(8)
C3 Zr1 C23 128.25(9)
C4 Zr1 C23 131.26(9)
O3 Zr1 C22 128.59(8)
O1 Zr1 C22 115.79(8)
C3 Zr1 C22 104.73(9)
C4 Zr1 C22 124.93(9)
C23 Zr1 C22 32.10(9)
O3 Zr1 C2 133.41(8)
O1 Zr1 C2 103.63(8)
C3 Zr1 C2 31.85(8)
C4 Zr1 C2 52.88(9)
C23 Zr1 C2 96.49(9)
C22 Zr1 C2 74.71(9)
O3 Zr1 C24 83.10(8)
O1 Zr1 C24 107.62(8)
C3 Zr1 C24 156.81(9)
C4 Zr1 C24 157.14(9)
C23 Zr1 C24 31.74(8)
C22 Zr1 C24 52.08(9)
C2 Zr1 C24 125.82(9)
O3 Zr1 C5 81.82(8)
O1 Zr1 C5 125.79(8)
C3 Zr1 C5 52.62(9)
C4 Zr1 C5 31.90(8)
C23 Zr1 C5 100.04(9)
C22 Zr1 C5 103.51(9)
C2 Zr1 C5 51.89(9)
C24 Zr1 C5 126.09(9)
O3 Zr1 C21 133.18(8)
O1 Zr1 C21 85.72(8)
C3 Zr1 C21 109.54(9)
C4 Zr1 C21 140.53(9)
C23 Zr1 C21 52.40(8)
C22 Zr1 C21 31.14(8)
C2 Zr1 C21 88.80(9)
C24 Zr1 C21 51.64(8)
C5 Zr1 C21 131.74(9)
O3 Zr1 C25 103.20(8)
O1 Zr1 C25 81.36(8)
C3 Zr1 C25 137.95(9)
C4 Zr1 C25 170.28(9)
C23 Zr1 C25 51.95(9)
C22 Zr1 C25 51.48(9)
C2 Zr1 C25 119.85(9)
C24 Zr1 C25 30.84(8)
C5 Zr1 C25 151.71(8)
C21 Zr1 C25 31.13(8)
O3 Zr1 C1 108.32(8)
O1 Zr1 C1 132.72(8)
C3 Zr1 C1 52.21(9)
C4 Zr1 C1 52.24(9)
C23 Zr1 C1 81.52(9)
C22 Zr1 C1 74.68(9)
C2 Zr1 C1 31.27(8)
C24 Zr1 C1 113.03(8)
C5 Zr1 C1 30.88(8)
C21 Zr1 C1 100.99(9)
C25 Zr1 C1 126.04(8)
O2 Zr2 O1 97.80(7)
O2 Zr2 C64 88.07(8)
O1 Zr2 C64 90.89(8)
O2 Zr2 C43 96.71(8)
O1 Zr2 C43 134.02(8)
C64 Zr2 C43 133.02(9)
O2 Zr2 C63 120.26(8)
O1 Zr2 C63 82.64(8)
C64 Zr2 C63 32.50(9)
C43 Zr2 C63 125.18(9)
O2 Zr2 C42 128.45(8)
O1 Zr2 C42 115.83(8)
C64 Zr2 C42 126.58(9)
C43 Zr2 C42 31.97(8)
C63 Zr2 C42 102.65(9)
O2 Zr2 C44 81.10(8)
O1 Zr2 C44 109.09(8)
C64 Zr2 C44 158.31(9)
C43 Zr2 C44 32.01(8)
C63 Zr2 C44 154.85(9)
C42 Zr2 C44 52.32(8)
O2 Zr2 C65 80.45(8)
O1 Zr2 C65 122.47(8)
C64 Zr2 C65 31.86(9)
C43 Zr2 C65 102.87(9)
C63 Zr2 C65 52.59(9)
C42 Zr2 C65 108.54(8)
C44 Zr2 C65 126.93(9)
O2 Zr2 C62 131.91(8)
O1 Zr2 C62 107.97(8)
C64 Zr2 C62 52.60(9)
C43 Zr2 C62 93.60(9)
C63 Zr2 C62 31.63(9)
C42 Zr2 C62 74.75(9)
C44 Zr2 C62 124.48(9)
C65 Zr2 C62 51.46(9)
O2 Zr2 C45 100.00(8)
O1 Zr2 C45 82.36(8)
C64 Zr2 C45 170.09(9)
C43 Zr2 C45 52.18(9)
C63 Zr2 C45 138.51(9)
C42 Zr2 C45 51.77(8)
C44 Zr2 C45 30.97(8)
C65 Zr2 C45 155.04(8)
C62 Zr2 C45 122.75(8)
O2 Zr2 C41 130.54(8)
O1 Zr2 C41 85.82(8)
C64 Zr2 C41 141.35(9)
C43 Zr2 C41 52.50(8)
C63 Zr2 C41 109.14(9)
C42 Zr2 C41 31.36(8)
C44 Zr2 C41 51.90(8)
C65 Zr2 C41 137.46(8)
C62 Zr2 C41 92.01(9)
C45 Zr2 C41 31.28(8)
O2 Zr2 C61 105.27(8)
O1 Zr2 C61 134.50(8)
C64 Zr2 C61 52.14(9)
C43 Zr2 C61 81.83(9)
C63 Zr2 C61 51.87(9)
C42 Zr2 C61 78.65(8)
C44 Zr2 C61 112.83(8)
C65 Zr2 C61 30.94(8)
C62 Zr2 C61 30.67(8)
C45 Zr2 C61 129.63(8)
C41 Zr2 C61 106.52(8)
O2 Zr3 O3 95.60(7)
O2 Zr3 C103 103.98(8)
O3 Zr3 C103 133.16(8)
O2 Zr3 C84 113.66(8)
O3 Zr3 C84 83.65(8)
C103 Zr3 C84 123.85(10)
O2 Zr3 C85 84.18(8)
O3 Zr3 C85 98.79(8)
C103 Zr3 C85 124.92(9)
C84 Zr3 C85 32.02(8)
O2 Zr3 C104 83.88(8)
O3 Zr3 C104 112.83(8)
C103 Zr3 C104 31.69(9)
C84 Zr3 C104 155.40(9)
C85 Zr3 C104 147.08(9)
O2 Zr3 C83 134.66(8)
O3 Zr3 C83 103.22(8)
C103 Zr3 C83 92.53(10)
C84 Zr3 C83 31.77(9)
C85 Zr3 C83 52.62(9)
C104 Zr3 C83 123.71(9)
O2 Zr3 C102 134.75(8)
O3 Zr3 C102 110.59(8)
C103 Zr3 C102 32.07(9)
C84 Zr3 C102 105.60(9)
C85 Zr3 C102 124.94(9)
C104 Zr3 C102 52.42(9)
C83 Zr3 C102 75.37(9)
O2 Zr3 C105 97.74(8)
O3 Zr3 C105 83.36(8)
C103 Zr3 C105 52.40(9)
C84 Zr3 C105 146.98(9)
C85 Zr3 C105 176.99(9)
C104 Zr3 C105 31.53(8)
C83 Zr3 C105 124.91(9)
C102 Zr3 C105 52.13(9)
O2 Zr3 C101 129.55(8)
O3 Zr3 C101 81.85(8)
C103 Zr3 C101 52.89(9)
C84 Zr3 C101 116.03(9)
C85 Zr3 C101 146.20(8)
C104 Zr3 C101 52.66(8)
C83 Zr3 C101 94.09(9)
C102 Zr3 C101 31.53(8)
C105 Zr3 C101 31.82(8)
O2 Zr3 C82 112.79(8)
O3 Zr3 C82 133.98(8)
C103 Zr3 C82 75.54(10)
C84 Zr3 C82 52.41(9)
C85 Zr3 C82 52.17(9)
C104 Zr3 C82 105.83(9)
C83 Zr3 C82 31.71(9)
C102 Zr3 C82 74.55(9)
C105 Zr3 C82 124.83(9)
C101 Zr3 C82 103.78(9)
O2 Zr3 C81 83.90(8)
O3 Zr3 C81 130.63(8)
C103 Zr3 C81 93.91(9)
C84 Zr3 C81 52.92(9)
C85 Zr3 C81 31.87(9)
C104 Zr3 C81 116.15(9)
C83 Zr3 C81 52.64(8)
C102 Zr3 C81 103.62(9)
C105 Zr3 C81 145.83(9)
C101 Zr3 C81 134.45(9)
C82 Zr3 C81 31.41(8)
Zr2 O1 Zr1 140.00(10)
Zr2 O2 Zr3 144.61(10)
Zr1 O3 Zr3 142.34(9)
C5 C1 C2 107.0(2)
C5 C1 C6 127.1(3)
C2 C1 C6 125.8(2)
C5 C1 Zr1 72.06(15)
C2 C1 Zr1 71.06(15)
C6 C1 Zr1 123.26(18)
C3 C2 C1 108.4(3)
C3 C2 Zr1 71.44(16)
C1 C2 Zr1 77.67(16)
C3 C2 H2 125.8
C1 C2 H2 125.8
Zr1 C2 H2 117.0
C2 C3 C4 108.2(2)
C2 C3 Zr1 76.72(16)
C4 C3 Zr1 73.82(15)
C2 C3 H3 125.9
C4 C3 H3 125.9
Zr1 C3 H3 115.7
C3 C4 C5 107.7(2)
C3 C4 Zr1 73.80(16)
C5 C4 Zr1 77.49(16)
C3 C4 H4 126.2
C5 C4 H4 126.2
Zr1 C4 H4 114.8
C1 C5 C4 108.6(3)
C1 C5 Zr1 77.06(16)
C4 C5 Zr1 70.61(15)
C1 C5 H5 125.7
C4 C5 H5 125.7
Zr1 C5 H5 118.5
C7 C6 C14 112.2(2)
C7 C6 C1 113.1(2)
C14 C6 C1 112.6(2)
C7 C6 H6 106.1
C14 C6 H6 106.1
C1 C6 H6 106.1
C12 C7 C8 118.0(3)
C12 C7 C6 122.5(3)
C8 C7 C6 119.5(3)
C7 C8 C9 121.2(4)
C7 C8 H8 119.4
C9 C8 H8 119.4
C10 C9 C8 121.9(4)
C10 C9 H9 119.0
C8 C9 H9 119.0
C9 C10 C11 117.6(4)
C9 C10 C13 122.3(5)
C11 C10 C13 120.0(5)
C10 C11 C12 120.9(4)
C10 C11 H11 119.5
C12 C11 H11 119.5
C7 C12 C11 120.4(4)
C7 C12 H12 119.8
C11 C12 H12 119.8
C10 C13 H13A 109.5
C10 C13 H13B 109.5
H13A C13 H13B 109.5
C10 C13 H13C 109.5
H13A C13 H13C 109.5
H13B C13 H13C 109.5
C15 C14 C19 118.0(3)
C15 C14 C6 118.9(3)
C19 C14 C6 123.1(3)
C14 C15 C16 121.4(3)
C14 C15 H15 119.3
C16 C15 H15 119.3
C17 C16 C15 121.0(3)
C17 C16 H16 119.5
C15 C16 H16 119.5
C16 C17 C18 117.6(3)
C16 C17 C20 120.6(3)
C18 C17 C20 121.9(3)
C19 C18 C17 121.6(3)
C19 C18 H18 119.2
C17 C18 H18 119.2
C18 C19 C14 120.5(3)
C18 C19 H19 119.8
C14 C19 H19 119.8
C17 C20 H20A 109.5
C17 C20 H20B 109.5
H20A C20 H20B 109.5
C17 C20 H20C 109.5
H20A C20 H20C 109.5
H20B C20 H20C 109.5
C22 C21 C25 107.3(2)
C22 C21 C26 128.5(3)
C25 C21 C26 124.1(2)
C22 C21 Zr1 72.18(15)
C25 C21 Zr1 74.76(15)
C26 C21 Zr1 122.49(17)
C21 C22 C23 108.6(2)
C21 C22 Zr1 76.68(15)
C23 C22 Zr1 72.45(15)
C21 C22 H22 125.7
C23 C22 H22 125.7
Zr1 C22 H22 117.1
C24 C23 C22 107.5(2)
C24 C23 Zr1 77.01(15)
C22 C23 Zr1 75.46(15)
C24 C23 H23 126.3
C22 C23 H23 126.3
Zr1 C23 H23 113.7
C25 C24 C23 108.0(2)
C25 C24 Zr1 75.79(15)
C23 C24 Zr1 71.25(15)
C25 C24 H24 126.0
C23 C24 H24 126.0
Zr1 C24 H24 118.8
C24 C25 C21 108.6(2)
C24 C25 Zr1 73.37(15)
C21 C25 Zr1 74.10(15)
C24 C25 H25 125.7
C21 C25 H25 125.7
Zr1 C25 H25 118.7
C21 C26 C34 113.7(2)
C21 C26 C27 111.6(2)
C34 C26 C27 109.8(2)
C21 C26 H26 107.1
C34 C26 H26 107.1
C27 C26 H26 107.1
C32 C27 C28 117.9(3)
C32 C27 C26 122.8(3)
C28 C27 C26 119.2(3)
C29 C28 C27 120.6(3)
C29 C28 H28 119.7
C27 C28 H28 119.7
C30 C29 C28 122.0(3)
C30 C29 H29 119.0
C28 C29 H29 119.0
C29 C30 C31 117.3(3)
C29 C30 C33 120.9(3)
C31 C30 C33 121.8(3)
C30 C31 C32 121.2(3)
C30 C31 H31 119.4
C32 C31 H31 119.4
C27 C32 C31 120.8(3)
C27 C32 H32 119.6
C31 C32 H32 119.6
C30 C33 H33A 109.5
C30 C33 H33B 109.5
H33A C33 H33B 109.5
C30 C33 H33C 109.5
H33A C33 H33C 109.5
H33B C33 H33C 109.5
C39 C34 C35 116.9(3)
C39 C34 C26 121.3(3)
C35 C34 C26 121.8(3)
C36 C35 C34 121.5(3)
C36 C35 H35 119.2
C34 C35 H35 119.2
C35 C36 C37 121.4(3)
C35 C36 H36 119.3
C37 C36 H36 119.3
C38 C37 C36 117.2(3)
C38 C37 C40 121.5(3)
C36 C37 C40 121.3(3)
C37 C38 C39 121.6(3)
C37 C38 H38 119.2
C39 C38 H38 119.2
C38 C39 C34 121.4(3)
C38 C39 H39 119.3
C34 C39 H39 119.3
C37 C40 H40A 109.5
C37 C40 H40B 109.5
H40A C40 H40B 109.5
C37 C40 H40C 109.5
H40A C40 H40C 109.5
H40B C40 H40C 109.5
C42 C41 C45 107.1(2)
C42 C41 C46 127.7(2)
C45 C41 C46 125.0(2)
C42 C41 Zr2 72.19(15)
C45 C41 Zr2 74.32(15)
C46 C41 Zr2 122.41(17)
C43 C42 C41 108.5(2)
C43 C42 Zr2 72.33(15)
C41 C42 Zr2 76.44(15)
C43 C42 H42 125.7
C41 C42 H42 125.7
Zr2 C42 H42 117.4
C42 C43 C44 107.7(2)
C42 C43 Zr2 75.70(15)
C44 C43 Zr2 76.22(15)
C42 C43 H43 126.2
C44 C43 H43 126.2
Zr2 C43 H43 114.3
C45 C44 C43 108.0(2)
C45 C44 Zr2 76.08(15)
C43 C44 Zr2 71.78(15)
C45 C44 H44 126.0
C43 C44 H44 126.0
Zr2 C44 H44 118.1
C44 C45 C41 108.6(2)
C44 C45 Zr2 72.95(15)
C41 C45 Zr2 74.40(15)
C44 C45 H45 125.7
C41 C45 H45 125.7
Zr2 C45 H45 118.8
C41 C46 C47 112.8(2)
C41 C46 C54 111.0(2)
C47 C46 C54 111.0(2)
C41 C46 H46 107.2
C47 C46 H46 107.2
C54 C46 H46 107.2
C48 C47 C52 117.6(3)
C48 C47 C46 119.9(3)
C52 C47 C46 122.3(3)
C47 C48 C49 121.7(3)
C47 C48 H48 119.2
C49 C48 H48 119.2
C48 C49 C50 120.8(3)
C48 C49 H49 119.6
C50 C49 H49 119.6
C51 C50 C49 117.5(3)
C51 C50 C53 121.8(3)
C49 C50 C53 120.7(3)
C50 C51 C52 122.0(3)
C50 C51 H51 119.0
C52 C51 H51 119.0
C47 C52 C51 120.4(3)
C47 C52 H52 119.8
C51 C52 H52 119.8
C50 C53 H53A 109.5
C50 C53 H53B 109.5
H53A C53 H53B 109.5
C50 C53 H53C 109.5
H53A C53 H53C 109.5
H53B C53 H53C 109.5
C59 C54 C55 117.4(3)
C59 C54 C46 121.1(2)
C55 C54 C46 121.5(3)
C56 C55 C54 120.8(3)
C56 C55 H55 119.6
C54 C55 H55 119.6
C57 C56 C55 121.7(3)
C57 C56 H56 119.1
C55 C56 H56 119.1
C56 C57 C58 118.2(3)
C56 C57 C60 120.6(3)
C58 C57 C60 121.2(3)
C57 C58 C59 120.1(3)
C57 C58 H58 120.0
C59 C58 H58 120.0
C54 C59 C58 121.8(3)
C54 C59 H59 119.1
C58 C59 H59 119.1
C57 C60 H60A 109.5
C57 C60 H60B 109.5
H60A C60 H60B 109.5
C57 C60 H60C 109.5
H60A C60 H60C 109.5
H60B C60 H60C 109.5
C62 C61 C65 107.0(2)
C62 C61 C66 128.9(2)
C65 C61 C66 123.6(2)
C62 C61 Zr2 72.23(15)
C65 C61 Zr2 70.88(15)
C66 C61 Zr2 128.05(18)
C61 C62 C63 108.7(2)
C61 C62 Zr2 77.10(15)
C63 C62 Zr2 70.63(15)
C61 C62 H62 125.6
C63 C62 H62 125.6
Zr2 C62 H62 118.4
C62 C63 C64 107.7(2)
C62 C63 Zr2 77.74(16)
C64 C63 Zr2 72.65(15)
C62 C63 H63 126.2
C64 C63 H63 126.2
Zr2 C63 H63 115.6
C65 C64 C63 107.8(2)
C65 C64 Zr2 77.52(16)
C63 C64 Zr2 74.85(16)
C65 C64 H64 126.1
C63 C64 H64 126.1
Zr2 C64 H64 113.9
C64 C65 C61 108.8(2)
C64 C65 Zr2 70.62(15)
C61 C65 Zr2 78.18(16)
C64 C65 H65 125.6
C61 C65 H65 125.6
Zr2 C65 H65 117.5
C61 C66 C67 110.9(2)
C61 C66 C74 112.9(2)
C67 C66 C74 112.1(2)
C61 C66 H66 106.8
C67 C66 H66 106.8
C74 C66 H66 106.8
C68 C67 C72 117.7(3)
C68 C67 C66 120.2(3)
C72 C67 C66 122.1(2)
C67 C68 C69 121.2(3)
C67 C68 H68 119.4
C69 C68 H68 119.4
C68 C69 C70 120.8(3)
C68 C69 H69 119.6
C70 C69 H69 119.6
C71 C70 C69 118.0(3)
C71 C70 C73 121.1(3)
C69 C70 C73 120.8(3)
C72 C71 C70 121.3(3)
C72 C71 H71 119.3
C70 C71 H71 119.3
C71 C72 C67 120.9(3)
C71 C72 H72 119.5
C67 C72 H72 119.5
C70 C73 H73A 109.5
C70 C73 H73B 109.5
H73A C73 H73B 109.5
C70 C73 H73C 109.5
H73A C73 H73C 109.5
H73B C73 H73C 109.5
C75 C74 C79 117.3(3)
C75 C74 C66 121.7(3)
C79 C74 C66 120.9(3)
C74 C75 C76 122.1(4)
C74 C75 H75 119.0
C76 C75 H75 119.0
C77 C76 C75 120.6(4)
C77 C76 H76 119.7
C75 C76 H76 119.7
C78 C77 C76 118.4(3)
C78 C77 C80 119.7(4)
C76 C77 C80 121.9(4)
C77 C78 C79 121.1(4)
C77 C78 H78 119.4
C79 C78 H78 119.4
C74 C79 C78 120.4(4)
C74 C79 H79 119.8
C78 C79 H79 119.8
C77 C80 H80A 109.5
C77 C80 H80B 109.5
H80A C80 H80B 109.5
C77 C80 H80C 109.5
H80A C80 H80C 109.5
H80B C80 H80C 109.5
C82 C81 C85 106.9(2)
C82 C81 C86 127.6(3)
C85 C81 C86 125.4(2)
C82 C81 Zr3 74.26(16)
C85 C81 Zr3 72.68(15)
C86 C81 Zr3 121.43(17)
C81 C82 C83 108.8(3)
C81 C82 Zr3 74.33(15)
C83 C82 Zr3 73.02(15)
C81 C82 H82 125.6
C83 C82 H82 125.6
Zr3 C82 H82 118.9
C84 C83 C82 107.9(2)
C84 C83 Zr3 73.42(15)
C82 C83 Zr3 75.26(15)
C84 C83 H83 126.1
C82 C83 H83 126.1
Zr3 C83 H83 117.3
C83 C84 C85 107.9(3)
C83 C84 Zr3 74.81(16)
C85 C84 Zr3 74.44(15)
C83 C84 H84 126.0
C85 C84 H84 126.0
Zr3 C84 H84 116.8
C84 C85 C81 108.5(3)
C84 C85 Zr3 73.53(16)
C81 C85 Zr3 75.44(16)
C84 C85 H85 125.8
C81 C85 H85 125.8
Zr3 C85 H85 117.2
C81 C86 C94 114.0(2)
C81 C86 C87 112.6(2)
C94 C86 C87 111.5(2)
C81 C86 H86 106.0
C94 C86 H86 106.0
C87 C86 H86 106.0
C92 C87 C88 117.4(3)
C92 C87 C86 124.2(2)
C88 C87 C86 118.4(2)
C89 C88 C87 121.5(3)
C89 C88 H88 119.2
C87 C88 H88 119.2
C90 C89 C88 121.0(3)
C90 C89 H89 119.5
C88 C89 H89 119.5
C91 C90 C89 117.4(3)
C91 C90 C93 121.7(3)
C89 C90 C93 120.9(3)
C90 C91 C92 121.6(3)
C90 C91 H91 119.2
C92 C91 H91 119.2
C87 C92 C91 121.0(3)
C87 C92 H92 119.5
C91 C92 H92 119.5
C90 C93 H93A 109.5
C90 C93 H93B 109.5
H93A C93 H93B 109.5
C90 C93 H93C 109.5
H93A C93 H93C 109.5
H93B C93 H93C 109.5
C99 C94 C95 117.5(3)
C99 C94 C86 122.2(2)
C95 C94 C86 120.3(2)
C96 C95 C94 121.2(3)
C96 C95 H95 119.4
C94 C95 H95 119.4
C95 C96 C97 121.3(3)
C95 C96 H96 119.4
C97 C96 H96 119.4
C98 C97 C96 117.4(3)
C98 C97 C100 121.7(3)
C96 C97 C100 120.9(3)
C99 C98 C97 121.7(3)
C99 C98 H98 119.2
C97 C98 H98 119.2
C98 C99 C94 121.0(3)
C98 C99 H99 119.5
C94 C99 H99 119.5
C97 C100 H10A 109.5
C97 C100 H10B 109.5
H10A C100 H10B 109.5
C97 C100 H10C 109.5
H10A C100 H10C 109.5
H10B C100 H10C 109.5
C102 C101 C105 106.8(2)
C102 C101 C106 128.8(2)
C105 C101 C106 124.4(2)
C102 C101 Zr3 73.49(15)
C105 C101 Zr3 73.78(15)
C106 C101 Zr3 117.45(18)
C101 C102 C103 108.7(2)
C101 C102 Zr3 74.98(15)
C103 C102 Zr3 73.06(15)
C101 C102 H102 125.7
C103 C102 H102 125.7
Zr3 C102 H102 118.2
C104 C103 C102 107.7(2)
C104 C103 Zr3 74.92(16)
C102 C103 Zr3 74.87(16)
C104 C103 H103 126.2
C102 C103 H103 126.2
Zr3 C103 H103 116.2
C103 C104 C105 108.2(2)
C103 C104 Zr3 73.40(16)
C105 C104 Zr3 74.82(15)
C103 C104 H104 125.9
C105 C104 H104 125.9
Zr3 C104 H104 117.8
C104 C105 C101 108.6(2)
C104 C105 Zr3 73.65(15)
C101 C105 Zr3 74.41(15)
C104 C105 H105 125.7
C101 C105 H105 125.7
Zr3 C105 H105 118.1
C114 C106 C101 113.3(2)
C114 C106 C107 112.1(2)
C101 C106 C107 112.2(2)
C114 C106 H106 106.2
C101 C106 H106 106.2
C107 C106 H106 106.2
C112 C107 C108 117.9(3)
C112 C107 C106 122.7(2)
C108 C107 C106 119.4(3)
C107 C108 C109 121.1(3)
C107 C108 H108 119.4
C109 C108 H108 119.4
C110 C109 C108 121.4(3)
C110 C109 H109 119.3
C108 C109 H109 119.3
C109 C110 C111 117.6(3)
C109 C110 C113 121.5(3)
C111 C110 C113 121.0(3)
C110 C111 C112 121.6(3)
C110 C111 H111 119.2
C112 C111 H111 119.2
C107 C112 C111 120.5(3)
C107 C112 H112 119.8
C111 C112 H112 119.8
C110 C113 H11A 109.5
C110 C113 H11B 109.5
H11A C113 H11B 109.5
C110 C113 H11C 109.5
H11A C113 H11C 109.5
H11B C113 H11C 109.5
C119 C114 C115 118.0(3)
C119 C114 C106 122.3(3)
C115 C114 C106 119.6(3)
C114 C115 C116 120.6(3)
C114 C115 H115 119.7
C116 C115 H115 119.7
C117 C116 C115 121.2(3)
C117 C116 H116 119.4
C115 C116 H116 119.4
C116 C117 C118 118.1(3)
C116 C117 C120 121.6(4)
C118 C117 C120 120.2(3)
C117 C118 C119 121.2(3)
C117 C118 H118 119.4
C119 C118 H118 119.4
C114 C119 C118 120.9(3)
C114 C119 H119 119.6
C118 C119 H119 119.6
C117 C120 H12A 109.5
C117 C120 H12B 109.5
H12A C120 H12B 109.5
C117 C120 H12C 109.5
H12A C120 H12C 109.5
H12B C120 H12C 109.5
C122 C121 H12K 109.5
C122 C121 H12L 109.5
H12K C121 H12L 109.5
C122 C121 H12M 109.5
H12K C121 H12M 109.5
H12L C121 H12M 109.5
C123 C122 C121 108.4(4)
C123 C122 H12N 110.0
C121 C122 H12N 110.0
C123 C122 H12O 110.0
C121 C122 H12O 110.0
H12N C122 H12O 108.4
C122 C123 C124 108.4(5)
C122 C123 H12P 110.0
C124 C123 H12P 110.0
C122 C123 H12Q 110.0
C124 C123 H12Q 110.0
H12P C123 H12Q 108.4
C125 C124 C123 114.5(6)
C125 C124 H12R 108.6
C123 C124 H12R 108.6
C125 C124 H12S 108.6
C123 C124 H12S 108.6
H12R C124 H12S 107.6
C126 C125 C124 121.1(7)
C126 C125 H12T 107.1
C124 C125 H12T 107.1
C126 C125 H12U 107.1
C124 C125 H12U 107.1
H12T C125 H12U 106.8
C125 C126 H12V 109.5
C125 C126 H12W 109.5
H12V C126 H12W 109.5
C125 C126 H12X 109.5
H12V C126 H12X 109.5
H12W C126 H12X 109.5
C127 C128 C129 111.8(10)
C127 C128 H12G 109.2
C129 C128 H12G 109.2
C127 C128 H12H 109.2
C129 C128 H12H 109.2
H12G C128 H12H 107.9
C130 C129 C128 114.0(9)
C130 C129 H12I 108.8
C128 C129 H12I 108.8
C130 C129 H12J 108.8
C128 C129 H12J 108.8
H12I C129 H12J 107.7
C129 C130 C131 112.4(6)
C129 C130 H13T 109.1
C131 C130 H13T 109.1
C129 C130 H13U 109.1
C131 C130 H13U 109.1
H13T C130 H13U 107.9
C132 C131 C130 113.3(11)
C132 C131 H13V 108.9
C130 C131 H13V 108.9
C132 C131 H13W 108.9
C130 C131 H13W 108.9
H13V C131 H13W 107.7
C134 C133 H13D 109.5
C134 C133 H13E 109.5
C134 C133 H13F 109.5
C133 C134 C135 118.4(7)
C133 C134 H13G 107.7
C135 C134 H13G 107.7
C133 C134 H13H 107.7
C135 C134 H13H 107.7
H13G C134 H13H 107.1
C136 C135 C134 110.6(5)
C136 C135 H13I 109.5
C134 C135 H13I 109.5
C136 C135 H13J 109.5
C134 C135 H13J 109.5
H13I C135 H13J 108.1
C135 C136 C137 113.9(5)
C135 C136 H13K 108.8
C137 C136 H13K 108.8
C135 C136 H13L 108.8
C137 C136 H13L 108.8
H13K C136 H13L 107.7
C138 C137 C136 115.4(6)
C138 C137 H13M 108.4
C136 C137 H13M 108.4
C138 C137 H13N 108.4
C136 C137 H13N 108.4
H13M C137 H13N 107.5
C139 C138 C137 131.8(10)
C139 C138 H13O 104.3
C137 C138 H13O 104.3
C139 C138 H13P 104.3
C137 C138 H13P 104.3
H13O C138 H13P 105.6
C138 C139 H13Q 109.5
C138 C139 H13R 109.5
H13Q C139 H13R 109.5
C138 C139 H13S 109.5
H13Q C139 H13S 109.5
H13R C139 H13S 109.5

loop_
_geom_bond_atom_site_label_1
_geom_bond_atom_site_label_2
_geom_bond_distance
Zr1 O3 1.9670(18)
Zr1 O1 1.9734(17)
Zr1 C3 2.524(3)
Zr1 C4 2.524(3)
Zr1 C23 2.539(3)
Zr1 C22 2.577(3)
Zr1 C2 2.591(3)
Zr1 C24 2.612(3)
Zr1 C5 2.613(3)
Zr1 C21 2.634(3)
Zr1 C25 2.643(3)
Zr1 C1 2.677(3)
Zr2 O2 1.9654(17)
Zr2 O1 1.9718(17)
Zr2 C64 2.507(3)
Zr2 C43 2.534(3)
Zr2 C63 2.535(3)
Zr2 C42 2.577(3)
Zr2 C44 2.591(3)
Zr2 C65 2.595(3)
Zr2 C62 2.626(3)
Zr2 C45 2.630(3)
Zr2 C41 2.631(3)
Zr2 C61 2.688(3)
Zr3 O2 1.9739(17)
Zr3 O3 1.9846(18)
Zr3 C103 2.551(3)
Zr3 C84 2.556(3)
Zr3 C85 2.568(3)
Zr3 C104 2.571(3)
Zr3 C83 2.574(3)
Zr3 C102 2.575(3)
Zr3 C105 2.585(3)
Zr3 C101 2.594(3)
Zr3 C82 2.603(3)
Zr3 C81 2.604(3)
C1 C5 1.409(4)
C1 C2 1.422(4)
C1 C6 1.529(4)
C2 C3 1.405(4)
C2 H2 0.9500
C3 C4 1.408(4)
C3 H3 0.9500
C4 C5 1.414(4)
C4 H4 0.9500
C5 H5 0.9500
C6 C7 1.515(4)
C6 C14 1.524(4)
C6 H6 1.0000
C7 C12 1.379(5)
C7 C8 1.379(5)
C8 C9 1.380(5)
C8 H8 0.9500
C9 C10 1.357(6)
C9 H9 0.9500
C10 C11 1.392(6)
C10 C13 1.527(6)
C11 C12 1.398(5)
C11 H11 0.9500
C12 H12 0.9500
C13 H13A 0.9800
C13 H13B 0.9800
C13 H13C 0.9800
C14 C15 1.381(4)
C14 C19 1.388(4)
C15 C16 1.387(4)
C15 H15 0.9500
C16 C17 1.381(4)
C16 H16 0.9500
C17 C18 1.390(4)
C17 C20 1.507(4)
C18 C19 1.386(4)
C18 H18 0.9500
C19 H19 0.9500
C20 H20A 0.9800
C20 H20B 0.9800
C20 H20C 0.9800
C21 C22 1.400(4)
C21 C25 1.416(4)
C21 C26 1.518(4)
C22 C23 1.415(4)
C22 H22 0.9500
C23 C24 1.410(4)
C23 H23 0.9500
C24 C25 1.398(4)
C24 H24 0.9500
C25 H25 0.9500
C26 C34 1.518(4)
C26 C27 1.534(4)
C26 H26 1.0000
C27 C32 1.383(4)
C27 C28 1.385(4)
C28 C29 1.382(4)
C28 H28 0.9500
C29 C30 1.375(5)
C29 H29 0.9500
C30 C31 1.385(4)
C30 C33 1.507(5)
C31 C32 1.390(4)
C31 H31 0.9500
C32 H32 0.9500
C33 H33A 0.9800
C33 H33B 0.9800
C33 H33C 0.9800
C34 C39 1.386(4)
C34 C35 1.389(4)
C35 C36 1.382(5)
C35 H35 0.9500
C36 C37 1.387(5)
C36 H36 0.9500
C37 C38 1.379(5)
C37 C40 1.510(5)
C38 C39 1.385(5)
C38 H38 0.9500
C39 H39 0.9500
C40 H40A 0.9800
C40 H40B 0.9800
C40 H40C 0.9800
C41 C42 1.409(4)
C41 C45 1.418(4)
C41 C46 1.516(4)
C42 C43 1.408(4)
C42 H42 0.9500
C43 C44 1.414(4)
C43 H43 0.9500
C44 C45 1.395(4)
C44 H44 0.9500
C45 H45 0.9500
C46 C47 1.516(4)
C46 C54 1.524(4)
C46 H46 1.0000
C47 C48 1.386(4)
C47 C52 1.389(4)
C48 C49 1.387(4)
C48 H48 0.9500
C49 C50 1.390(5)
C49 H49 0.9500
C50 C51 1.376(5)
C50 C53 1.512(5)
C51 C52 1.395(4)
C51 H51 0.9500
C52 H52 0.9500
C53 H53A 0.9800
C53 H53B 0.9800
C53 H53C 0.9800
C54 C59 1.381(4)
C54 C55 1.390(4)
C55 C56 1.386(4)
C55 H55 0.9500
C56 C57 1.371(5)
C56 H56 0.9500
C57 C58 1.389(4)
C57 C60 1.511(4)
C58 C59 1.395(4)
C58 H58 0.9500
C59 H59 0.9500
C60 H60A 0.9800
C60 H60B 0.9800
C60 H60C 0.9800
C61 C62 1.407(4)
C61 C65 1.412(4)
C61 C66 1.524(4)
C62 C63 1.409(4)
C62 H62 0.9500
C63 C64 1.411(4)
C63 H63 0.9500
C64 C65 1.403(4)
C64 H64 0.9500
C65 H65 0.9500
C66 C67 1.524(4)
C66 C74 1.525(4)
C66 H66 1.0000
C67 C68 1.386(4)
C67 C72 1.400(4)
C68 C69 1.389(4)
C68 H68 0.9500
C69 C70 1.390(4)
C69 H69 0.9500
C70 C71 1.388(4)
C70 C73 1.509(5)
C71 C72 1.377(4)
C71 H71 0.9500
C72 H72 0.9500
C73 H73A 0.9800
C73 H73B 0.9800
C73 H73C 0.9800
C74 C75 1.373(5)
C74 C79 1.389(5)
C75 C76 1.388(5)
C75 H75 0.9500
C76 C77 1.373(6)
C76 H76 0.9500
C77 C78 1.369(6)
C77 C80 1.518(5)
C78 C79 1.404(5)
C78 H78 0.9500
C79 H79 0.9500
C80 H80A 0.9800
C80 H80B 0.9800
C80 H80C 0.9800
C81 C82 1.409(4)
C81 C85 1.420(4)
C81 C86 1.517(4)
C82 C83 1.415(4)
C82 H82 0.9500
C83 C84 1.405(4)
C83 H83 0.9500
C84 C85 1.413(4)
C84 H84 0.9500
C85 H85 0.9500
C86 C94 1.523(4)
C86 C87 1.535(4)
C86 H86 1.0000
C87 C92 1.379(4)
C87 C88 1.390(4)
C88 C89 1.385(4)
C88 H88 0.9500
C89 C90 1.384(4)
C89 H89 0.9500
C90 C91 1.381(4)
C90 C93 1.512(4)
C91 C92 1.391(4)
C91 H91 0.9500
C92 H92 0.9500
C93 H93A 0.9800
C93 H93B 0.9800
C93 H93C 0.9800
C94 C99 1.389(4)
C94 C95 1.390(4)
C95 C96 1.382(4)
C95 H95 0.9500
C96 C97 1.386(4)
C96 H96 0.9500
C97 C98 1.385(4)
C97 C100 1.511(5)
C98 C99 1.380(4)
C98 H98 0.9500
C99 H99 0.9500
C100 H10A 0.9800
C100 H10B 0.9800
C100 H10C 0.9800
C101 C102 1.404(4)
C101 C105 1.420(4)
C101 C106 1.522(4)
C102 C103 1.416(4)
C102 H102 0.9500
C103 C104 1.398(4)
C103 H103 0.9500
C104 C105 1.401(4)
C104 H104 0.9500
C105 H105 0.9500
C106 C114 1.521(4)
C106 C107 1.522(4)
C106 H106 1.0000
C107 C112 1.386(4)
C107 C108 1.388(4)
C108 C109 1.389(4)
C108 H108 0.9500
C109 C110 1.378(5)
C109 H109 0.9500
C110 C111 1.388(4)
C110 C113 1.503(4)
C111 C112 1.395(4)
C111 H111 0.9500
C112 H112 0.9500
C113 H11A 0.9800
C113 H11B 0.9800
C113 H11C 0.9800
C114 C119 1.385(4)
C114 C115 1.386(4)
C115 C116 1.400(4)
C115 H115 0.9500
C116 C117 1.370(5)
C116 H116 0.9500
C117 C118 1.387(5)
C117 C120 1.517(4)
C118 C119 1.388(4)
C118 H118 0.9500
C119 H119 0.9500
C120 H12A 0.9800
C120 H12B 0.9800
C120 H12C 0.9800
C121 C122 1.546(6)
C121 H12K 0.9800
C121 H12L 0.9800
C121 H12M 0.9800
C122 C123 1.518(7)
C122 H12N 0.9900
C122 H12O 0.9900
C123 C124 1.568(7)
C123 H12P 0.9900
C123 H12Q 0.9900
C124 C125 1.455(8)
C124 H12R 0.9900
C124 H12S 0.9900
C125 C126 1.383(8)
C125 H12T 0.9900
C125 H12U 0.9900
C126 H12V 0.9800
C126 H12W 0.9800
C126 H12X 0.9800
C127 C128 1.54(2)
C127 H12D 0.9800
C127 H12E 0.9800
C127 H12F 0.9800
C128 C129 1.550(19)
C128 H12G 0.9900
C128 H12H 0.9900
C129 C130 1.51(2)
C129 H12I 0.9900
C129 H12J 0.9900
C130 C131 1.56(2)
C130 H13T 0.9900
C130 H13U 0.9900
C131 C132 1.52(2)
C131 H13V 0.9900
C131 H13W 0.9900
C132 H13X 0.9800
C132 H13Y 0.9800
C132 H13Z 0.9800
C133 C134 1.445(13)
C133 H13D 0.9800
C133 H13E 0.9800
C133 H13F 0.9800
C134 C135 1.609(8)
C134 H13G 0.9900
C134 H13H 0.9900
C135 C136 1.420(7)
C135 H13I 0.9900
C135 H13J 0.9900
C136 C137 1.539(7)
C136 H13K 0.9900
C136 H13L 0.9900
C137 C138 1.419(8)
C137 H13M 0.9900
C137 H13N 0.9900
C138 C139 1.295(10)
C138 H13O 0.9900
C138 H13P 0.9900
C139 H13Q 0.9800
C139 H13R 0.9800
C139 H13S 0.9800

loop_
_geom_torsion_atom_site_label_1
_geom_torsion_atom_site_label_2
_geom_torsion_atom_site_label_3
_geom_torsion_atom_site_label_4
_geom_torsion
O2 Zr2 O1 Zr1 -3.21(16)
C64 Zr2 O1 Zr1 84.97(16)
C43 Zr2 O1 Zr1 -110.44(16)
C63 Zr2 O1 Zr1 116.48(16)
C42 Zr2 O1 Zr1 -142.99(14)
C44 Zr2 O1 Zr1 -86.43(16)
C65 Zr2 O1 Zr1 80.40(17)
C62 Zr2 O1 Zr1 135.66(15)
C45 Zr2 O1 Zr1 -102.32(15)
C41 Zr2 O1 Zr1 -133.59(16)
C61 Zr2 O1 Zr1 117.27(15)
O3 Zr1 O1 Zr2 -0.01(16)
C3 Zr1 O1 Zr2 116.35(16)
C4 Zr1 O1 Zr2 86.46(16)
C23 Zr1 O1 Zr2 -108.17(16)
C22 Zr1 O1 Zr2 -141.45(14)
C2 Zr1 O1 Zr2 139.17(15)
C24 Zr1 O1 Zr2 -85.70(16)
C5 Zr1 O1 Zr2 86.62(17)
C21 Zr1 O1 Zr2 -133.11(16)
C25 Zr1 O1 Zr2 -102.07(16)
C1 Zr1 O1 Zr2 125.87(15)
O1 Zr2 O2 Zr3 6.53(18)
C64 Zr2 O2 Zr3 -84.11(17)
C43 Zr2 O2 Zr3 142.78(17)
C63 Zr2 O2 Zr3 -79.46(19)
C42 Zr2 O2 Zr3 138.61(16)
C44 Zr2 O2 Zr3 114.75(18)
C65 Zr2 O2 Zr3 -115.23(18)
C62 Zr2 O2 Zr3 -116.24(17)
C45 Zr2 O2 Zr3 90.10(17)
C41 Zr2 O2 Zr3 97.69(18)
C61 Zr2 O2 Zr3 -133.89(16)
O3 Zr3 O2 Zr2 -4.66(18)
C103 Zr3 O2 Zr2 132.46(17)
C84 Zr3 O2 Zr2 -90.16(18)
C85 Zr3 O2 Zr2 -102.96(18)
C104 Zr3 O2 Zr2 107.78(18)
C83 Zr3 O2 Zr2 -119.49(17)
C102 Zr3 O2 Zr2 121.84(17)
C105 Zr3 O2 Zr2 79.38(18)
C101 Zr3 O2 Zr2 79.39(19)
C82 Zr3 O2 Zr2 -147.60(16)
C81 Zr3 O2 Zr2 -135.01(18)
O1 Zr1 O3 Zr3 3.68(17)
C3 Zr1 O3 Zr3 -81.24(17)
C4 Zr1 O3 Zr3 -89.60(16)
C23 Zr1 O3 Zr3 139.31(16)
C22 Zr1 O3 Zr3 137.78(15)
C2 Zr1 O3 Zr3 -115.34(16)
C24 Zr1 O3 Zr3 110.48(16)
C5 Zr1 O3 Zr3 -121.43(16)
C21 Zr1 O3 Zr3 96.62(17)
C25 Zr1 O3 Zr3 86.92(16)
C1 Zr1 O3 Zr3 -137.49(15)
O2 Zr3 O3 Zr1 -2.20(16)
C103 Zr3 O3 Zr1 -117.34(16)
C84 Zr3 O3 Zr1 111.05(17)
C85 Zr3 O3 Zr1 82.75(16)
C104 Zr3 O3 Zr1 -87.90(17)
C83 Zr3 O3 Zr1 136.26(16)
C102 Zr3 O3 Zr1 -144.63(15)
C105 Zr3 O3 Zr1 -99.37(16)
C101 Zr3 O3 Zr1 -131.42(17)
C82 Zr3 O3 Zr1 127.26(15)
C81 Zr3 O3 Zr1 84.55(18)
O3 Zr1 C1 C5 32.25(18)
O1 Zr1 C1 C5 -90.40(18)
C3 Zr1 C1 C5 -78.46(18)
C4 Zr1 C1 C5 -37.15(16)
C23 Zr1 C1 C5 126.35(17)
C22 Zr1 C1 C5 158.44(18)
C2 Zr1 C1 C5 -115.9(2)
C24 Zr1 C1 C5 122.44(16)
C21 Zr1 C1 C5 175.25(16)
C25 Zr1 C1 C5 154.82(15)
O3 Zr1 C1 C2 148.14(15)
O1 Zr1 C1 C2 25.5(2)
C3 Zr1 C1 C2 37.44(16)
C4 Zr1 C1 C2 78.75(18)
C23 Zr1 C1 C2 -117.75(17)
C22 Zr1 C1 C2 -85.66(17)
C24 Zr1 C1 C2 -121.67(16)
C5 Zr1 C1 C2 115.9(2)
C21 Zr1 C1 C2 -68.85(17)
C25 Zr1 C1 C2 -89.28(18)
O3 Zr1 C1 C6 -90.9(2)
O1 Zr1 C1 C6 146.46(19)
C3 Zr1 C1 C6 158.4(3)
C4 Zr1 C1 C6 -160.3(3)
C23 Zr1 C1 C6 3.2(2)
C22 Zr1 C1 C6 35.3(2)
C2 Zr1 C1 C6 121.0(3)
C24 Zr1 C1 C6 -0.7(2)
C5 Zr1 C1 C6 -123.1(3)
C21 Zr1 C1 C6 52.1(2)
C25 Zr1 C1 C6 31.7(3)
C5 C1 C2 C3 -1.9(3)
C6 C1 C2 C3 176.7(3)
Zr1 C1 C2 C3 -65.42(19)
C5 C1 C2 Zr1 63.52(19)
C6 C1 C2 Zr1 -117.9(3)
O3 Zr1 C2 C3 70.8(2)
O1 Zr1 C2 C3 -46.57(18)
C4 Zr1 C2 C3 37.93(16)
C23 Zr1 C2 C3 176.20(17)
C22 Zr1 C2 C3 -160.01(18)
C24 Zr1 C2 C3 -170.56(16)
C5 Zr1 C2 C3 78.51(18)
C21 Zr1 C2 C3 -131.87(17)
C25 Zr1 C2 C3 -134.33(17)
C1 Zr1 C2 C3 114.4(2)
O3 Zr1 C2 C1 -43.6(2)
O1 Zr1 C2 C1 -161.01(15)
C3 Zr1 C2 C1 -114.4(2)
C4 Zr1 C2 C1 -76.51(17)
C23 Zr1 C2 C1 61.76(17)
C22 Zr1 C2 C1 85.55(16)
C24 Zr1 C2 C1 75.00(18)
C5 Zr1 C2 C1 -35.93(15)
C21 Zr1 C2 C1 113.69(16)
C25 Zr1 C2 C1 111.23(16)
C1 C2 C3 C4 1.9(3)
Zr1 C2 C3 C4 -67.72(19)
C1 C2 C3 Zr1 69.6(2)
O3 Zr1 C3 C2 -129.48(16)
O1 Zr1 C3 C2 134.43(18)
C4 Zr1 C3 C2 -113.8(2)
C23 Zr1 C3 C2 -4.8(2)
C22 Zr1 C3 C2 19.94(18)
C24 Zr1 C3 C2 19.7(3)
C5 Zr1 C3 C2 -75.98(18)
C21 Zr1 C3 C2 52.18(18)
C25 Zr1 C3 C2 67.9(2)
C1 Zr1 C3 C2 -36.72(16)
O3 Zr1 C3 C4 -15.71(18)
O1 Zr1 C3 C4 -111.80(17)
C23 Zr1 C3 C4 108.95(17)
C22 Zr1 C3 C4 133.70(16)
C2 Zr1 C3 C4 113.8(2)
C24 Zr1 C3 C4 133.5(2)
C5 Zr1 C3 C4 37.79(15)
C21 Zr1 C3 C4 165.95(15)
C25 Zr1 C3 C4 -178.36(15)
C1 Zr1 C3 C4 77.04(17)
C2 C3 C4 C5 -1.1(3)
Zr1 C3 C4 C5 -70.77(19)
C2 C3 C4 Zr1 69.7(2)
O3 Zr1 C4 C3 166.03(16)
O1 Zr1 C4 C3 66.89(16)
C23 Zr1 C4 C3 -98.89(18)
C22 Zr1 C4 C3 -58.52(19)
C2 Zr1 C4 C3 -37.28(15)
C24 Zr1 C4 C3 -132.7(2)
C5 Zr1 C4 C3 -112.9(2)
C21 Zr1 C4 C3 -21.1(2)
C25 Zr1 C4 C3 6.5(6)
C1 Zr1 C4 C3 -76.95(17)
O3 Zr1 C4 C5 -81.10(17)
O1 Zr1 C4 C5 179.75(16)
C3 Zr1 C4 C5 112.9(2)
C23 Zr1 C4 C5 14.0(2)
C22 Zr1 C4 C5 54.3(2)
C2 Zr1 C4 C5 75.59(17)
C24 Zr1 C4 C5 -19.8(3)
C21 Zr1 C4 C5 91.8(2)
C25 Zr1 C4 C5 119.4(5)
C1 Zr1 C4 C5 35.91(16)
C2 C1 C5 C4 1.2(3)
C6 C1 C5 C4 -177.4(3)
Zr1 C1 C5 C4 64.09(19)
C2 C1 C5 Zr1 -62.87(19)
C6 C1 C5 Zr1 118.5(3)
C3 C4 C5 C1 -0.1(3)
Zr1 C4 C5 C1 -68.3(2)
C3 C4 C5 Zr1 68.24(19)
O3 Zr1 C5 C1 -149.22(17)
O1 Zr1 C5 C1 115.08(16)
C3 Zr1 C5 C1 77.00(18)
C4 Zr1 C5 C1 115.4(2)
C23 Zr1 C5 C1 -54.00(17)
C22 Zr1 C5 C1 -21.37(18)
C2 Zr1 C5 C1 36.40(15)
C24 Zr1 C5 C1 -73.99(19)
C21 Zr1 C5 C1 -6.3(2)
C25 Zr1 C5 C1 -46.5(3)
O3 Zr1 C5 C4 95.40(17)
O1 Zr1 C5 C4 -0.3(2)
C3 Zr1 C5 C4 -38.39(16)
C23 Zr1 C5 C4 -169.38(17)
C22 Zr1 C5 C4 -136.76(17)
C2 Zr1 C5 C4 -78.98(18)
C24 Zr1 C5 C4 170.62(16)
C21 Zr1 C5 C4 -121.64(17)
C25 Zr1 C5 C4 -161.92(18)
C1 Zr1 C5 C4 -115.4(2)
C5 C1 C6 C7 20.4(4)
C2 C1 C6 C7 -157.9(3)
Zr1 C1 C6 C7 112.4(2)
C5 C1 C6 C14 148.8(3)
C2 C1 C6 C14 -29.5(4)
Zr1 C1 C6 C14 -119.2(2)
C14 C6 C7 C12 -65.3(4)
C1 C6 C7 C12 63.3(4)
C14 C6 C7 C8 113.4(3)
C1 C6 C7 C8 -117.9(3)
C12 C7 C8 C9 0.3(6)
C6 C7 C8 C9 -178.5(4)
C7 C8 C9 C10 -1.1(7)
C8 C9 C10 C11 1.4(7)
C8 C9 C10 C13 -178.0(5)
C9 C10 C11 C12 -0.9(7)
C13 C10 C11 C12 178.5(4)
C8 C7 C12 C11 0.2(5)
C6 C7 C12 C11 178.9(3)
C10 C11 C12 C7 0.2(6)
C7 C6 C14 C15 -92.9(3)
C1 C6 C14 C15 138.2(3)
C7 C6 C14 C19 86.4(3)
C1 C6 C14 C19 -42.5(4)
C19 C14 C15 C16 -1.6(4)
C6 C14 C15 C16 177.7(3)
C14 C15 C16 C17 0.5(5)
C15 C16 C17 C18 0.8(4)
C15 C16 C17 C20 -177.4(3)
C16 C17 C18 C19 -1.1(4)
C20 C17 C18 C19 177.1(3)
C17 C18 C19 C14 0.1(5)
C15 C14 C19 C18 1.3(4)
C6 C14 C19 C18 -178.0(3)
O3 Zr1 C21 C22 95.78(18)
O1 Zr1 C21 C22 -165.36(17)
C3 Zr1 C21 C22 -86.24(17)
C4 Zr1 C21 C22 -74.4(2)
C23 Zr1 C21 C22 37.54(16)
C2 Zr1 C21 C22 -61.60(17)
C24 Zr1 C21 C22 78.13(17)
C5 Zr1 C21 C22 -29.4(2)
C25 Zr1 C21 C22 114.3(2)
C1 Zr1 C21 C22 -32.64(18)
O3 Zr1 C21 C25 -18.5(2)
O1 Zr1 C21 C25 80.37(16)
C3 Zr1 C21 C25 159.49(15)
C4 Zr1 C21 C25 171.30(15)
C23 Zr1 C21 C25 -76.73(17)
C22 Zr1 C21 C25 -114.3(2)
C2 Zr1 C21 C25 -175.87(16)
C24 Zr1 C21 C25 -36.14(15)
C5 Zr1 C21 C25 -143.64(15)
C1 Zr1 C21 C25 -146.91(15)
O3 Zr1 C21 C26 -139.47(19)
O1 Zr1 C21 C26 -40.6(2)
C3 Zr1 C21 C26 38.5(2)
C4 Zr1 C21 C26 50.3(3)
C23 Zr1 C21 C26 162.3(3)
C22 Zr1 C21 C26 124.7(3)
C2 Zr1 C21 C26 63.1(2)
C24 Zr1 C21 C26 -157.1(3)
C5 Zr1 C21 C26 95.4(2)
C25 Zr1 C21 C26 -121.0(3)
C1 Zr1 C21 C26 92.1(2)
C25 C21 C22 C23 1.1(3)
C26 C21 C22 C23 176.3(2)
Zr1 C21 C22 C23 -66.01(18)
C25 C21 C22 Zr1 67.10(18)
C26 C21 C22 Zr1 -117.7(3)
O3 Zr1 C22 C21 -111.86(17)
O1 Zr1 C22 C21 16.25(19)
C3 Zr1 C22 C21 103.50(17)
C4 Zr1 C22 C21 131.68(16)
C23 Zr1 C22 C21 -114.7(2)
C2 Zr1 C22 C21 114.25(17)
C24 Zr1 C22 C21 -76.60(17)
C5 Zr1 C22 C21 157.89(16)
C25 Zr1 C22 C21 -37.04(15)
C1 Zr1 C22 C21 146.70(18)
O3 Zr1 C22 C23 2.9(2)
O1 Zr1 C22 C23 130.97(16)
C3 Zr1 C22 C23 -141.78(16)
C4 Zr1 C22 C23 -113.60(17)
C2 Zr1 C22 C23 -131.03(17)
C24 Zr1 C22 C23 38.12(15)
C5 Zr1 C22 C23 -87.39(17)
C21 Zr1 C22 C23 114.7(2)
C25 Zr1 C22 C23 77.68(17)
C1 Zr1 C22 C23 -98.58(17)
C21 C22 C23 C24 -2.2(3)
Zr1 C22 C23 C24 -71.02(18)
C21 C22 C23 Zr1 68.82(19)
O3 Zr1 C23 C24 -65.51(16)
O1 Zr1 C23 C24 43.8(2)
C3 Zr1 C23 C24 161.88(15)
C4 Zr1 C23 C24 -155.76(15)
C22 Zr1 C23 C24 112.2(2)
C2 Zr1 C23 C24 159.33(16)
C5 Zr1 C23 C24 -148.32(16)
C21 Zr1 C23 C24 75.88(17)
C25 Zr1 C23 C24 36.16(15)
C1 Zr1 C23 C24 -173.14(17)
O3 Zr1 C23 C22 -177.75(16)
O1 Zr1 C23 C22 -68.41(19)
C3 Zr1 C23 C22 49.6(2)
C4 Zr1 C23 C22 92.00(18)
C2 Zr1 C23 C22 47.09(17)
C24 Zr1 C23 C22 -112.2(2)
C5 Zr1 C23 C22 99.45(17)
C21 Zr1 C23 C22 -36.36(15)
C25 Zr1 C23 C22 -76.08(17)
C1 Zr1 C23 C22 74.62(17)
C22 C23 C24 C25 2.4(3)
Zr1 C23 C24 C25 -67.49(19)
C22 C23 C24 Zr1 69.94(18)
O3 Zr1 C24 C25 -130.63(16)
O1 Zr1 C24 C25 -32.94(17)
C3 Zr1 C24 C25 76.7(3)
C4 Zr1 C24 C25 167.6(2)
C23 Zr1 C24 C25 115.0(2)
C22 Zr1 C24 C25 76.40(17)
C2 Zr1 C24 C25 89.35(18)
C5 Zr1 C24 C25 154.77(15)
C21 Zr1 C24 C25 36.50(15)
C1 Zr1 C24 C25 122.36(16)
O3 Zr1 C24 C23 114.39(16)
O1 Zr1 C24 C23 -147.91(15)
C3 Zr1 C24 C23 -38.3(3)
C4 Zr1 C24 C23 52.6(3)
C22 Zr1 C24 C23 -38.57(15)
C2 Zr1 C24 C23 -25.6(2)
C5 Zr1 C24 C23 39.80(19)
C21 Zr1 C24 C23 -78.48(17)
C25 Zr1 C24 C23 -115.0(2)
C1 Zr1 C24 C23 7.38(18)
C23 C24 C25 C21 -1.8(3)
Zr1 C24 C25 C21 -66.28(19)
C23 C24 C25 Zr1 64.48(18)
C22 C21 C25 C24 0.4(3)
C26 C21 C25 C24 -175.0(2)
Zr1 C21 C25 C24 65.80(18)
C22 C21 C25 Zr1 -65.36(18)
C26 C21 C25 Zr1 119.2(2)
O3 Zr1 C25 C24 50.70(17)
O1 Zr1 C25 C24 148.39(17)
C3 Zr1 C25 C24 -145.10(16)
C4 Zr1 C25 C24 -150.3(5)
C23 Zr1 C25 C24 -37.27(16)
C22 Zr1 C25 C24 -78.51(17)
C2 Zr1 C25 C24 -110.80(17)
C5 Zr1 C25 C24 -46.6(3)
C21 Zr1 C25 C24 -115.6(2)
C1 Zr1 C25 C24 -74.04(18)
O3 Zr1 C25 C21 166.26(15)
O1 Zr1 C25 C21 -96.05(16)
C3 Zr1 C25 C21 -29.5(2)
C4 Zr1 C25 C21 -34.7(6)
C23 Zr1 C25 C21 78.29(17)
C22 Zr1 C25 C21 37.05(15)
C2 Zr1 C25 C21 4.76(18)
C24 Zr1 C25 C21 115.6(2)
C5 Zr1 C25 C21 69.0(2)
C1 Zr1 C25 C21 41.52(19)
C22 C21 C26 C34 12.4(4)
C25 C21 C26 C34 -173.2(2)
Zr1 C21 C26 C34 -80.1(3)
C22 C21 C26 C27 -112.5(3)
C25 C21 C26 C27 62.0(3)
Zr1 C21 C26 C27 155.10(18)
C21 C26 C27 C32 23.6(4)
C34 C26 C27 C32 -103.5(3)
C21 C26 C27 C28 -159.3(3)
C34 C26 C27 C28 73.7(3)
C32 C27 C28 C29 0.2(5)
C26 C27 C28 C29 -177.0(3)
C27 C28 C29 C30 -0.1(5)
C28 C29 C30 C31 -0.1(5)
C28 C29 C30 C33 -179.0(3)
C29 C30 C31 C32 0.1(5)
C33 C30 C31 C32 179.0(3)
C28 C27 C32 C31 -0.2(5)
C26 C27 C32 C31 176.9(3)
C30 C31 C32 C27 0.1(5)
C21 C26 C34 C39 110.6(3)
C27 C26 C34 C39 -123.6(3)
C21 C26 C34 C35 -70.7(4)
C27 C26 C34 C35 55.1(4)
C39 C34 C35 C36 -1.3(5)
C26 C34 C35 C36 180.0(3)
C34 C35 C36 C37 0.7(6)
C35 C36 C37 C38 -0.1(6)
C35 C36 C37 C40 179.7(4)
C36 C37 C38 C39 0.1(6)
C40 C37 C38 C39 -179.7(4)
C37 C38 C39 C34 -0.7(6)
C35 C34 C39 C38 1.3(5)
C26 C34 C39 C38 -180.0(3)
O2 Zr2 C41 C42 99.73(17)
O1 Zr2 C41 C42 -163.59(16)
C64 Zr2 C41 C42 -77.4(2)
C43 Zr2 C41 C42 37.28(15)
C63 Zr2 C41 C42 -82.88(17)
C44 Zr2 C41 C42 78.11(17)
C65 Zr2 C41 C42 -27.8(2)
C62 Zr2 C41 C42 -55.71(16)
C45 Zr2 C41 C42 114.2(2)
C61 Zr2 C41 C42 -28.24(17)
O2 Zr2 C41 C45 -14.52(19)
O1 Zr2 C41 C45 82.17(15)
C64 Zr2 C41 C45 168.36(15)
C43 Zr2 C41 C45 -76.96(17)
C63 Zr2 C41 C45 162.88(15)
C42 Zr2 C41 C45 -114.2(2)
C44 Zr2 C41 C45 -36.13(15)
C65 Zr2 C41 C45 -142.07(16)
C62 Zr2 C41 C45 -169.95(16)
C61 Zr2 C41 C45 -142.48(15)
O2 Zr2 C41 C46 -136.41(18)
O1 Zr2 C41 C46 -39.7(2)
C64 Zr2 C41 C46 46.5(3)
C43 Zr2 C41 C46 161.1(2)
C63 Zr2 C41 C46 41.0(2)
C42 Zr2 C41 C46 123.9(3)
C44 Zr2 C41 C46 -158.0(2)
C65 Zr2 C41 C46 96.0(2)
C62 Zr2 C41 C46 68.2(2)
C45 Zr2 C41 C46 -121.9(3)
C61 Zr2 C41 C46 95.6(2)
C45 C41 C42 C43 0.9(3)
C46 C41 C42 C43 176.6(2)
Zr2 C41 C42 C43 -65.79(19)
C45 C41 C42 Zr2 66.70(18)
C46 C41 C42 Zr2 -117.6(3)
O2 Zr2 C42 C43 7.8(2)
O1 Zr2 C42 C43 133.06(16)
C64 Zr2 C42 C43 -114.56(17)
C63 Zr2 C42 C43 -139.08(17)
C44 Zr2 C42 C43 38.17(16)
C65 Zr2 C42 C43 -84.63(17)
C62 Zr2 C42 C43 -124.03(18)
C45 Zr2 C42 C43 77.76(17)
C41 Zr2 C42 C43 114.8(2)
C61 Zr2 C42 C43 -92.74(17)
O2 Zr2 C42 C41 -106.98(16)
O1 Zr2 C42 C41 18.24(18)
C64 Zr2 C42 C41 130.62(16)
C43 Zr2 C42 C41 -114.8(2)
C63 Zr2 C42 C41 106.10(16)
C44 Zr2 C42 C41 -76.65(17)
C65 Zr2 C42 C41 160.55(15)
C62 Zr2 C42 C41 121.15(17)
C45 Zr2 C42 C41 -37.06(15)
C61 Zr2 C42 C41 152.44(17)
C41 C42 C43 C44 -1.6(3)
Zr2 C42 C43 C44 -70.17(18)
C41 C42 C43 Zr2 68.52(19)
O2 Zr2 C43 C42 -173.83(16)
O1 Zr2 C43 C42 -66.15(19)
C64 Zr2 C43 C42 92.54(19)
C63 Zr2 C43 C42 51.4(2)
C44 Zr2 C43 C42 -112.7(2)
C65 Zr2 C43 C42 104.48(17)
C62 Zr2 C43 C42 53.23(17)
C45 Zr2 C43 C42 -76.36(17)
C41 Zr2 C43 C42 -36.54(15)
C61 Zr2 C43 C42 81.64(17)
O2 Zr2 C43 C44 -61.17(17)
O1 Zr2 C43 C44 46.5(2)
C64 Zr2 C43 C44 -154.80(16)
C63 Zr2 C43 C44 164.10(15)
C42 Zr2 C43 C44 112.7(2)
C65 Zr2 C43 C44 -142.87(16)
C62 Zr2 C43 C44 165.89(16)
C45 Zr2 C43 C44 36.30(15)
C41 Zr2 C43 C44 76.11(17)
C61 Zr2 C43 C44 -165.71(17)
C42 C43 C44 C45 1.8(3)
Zr2 C43 C44 C45 -68.06(19)
C42 C43 C44 Zr2 69.82(19)
O2 Zr2 C44 C45 -127.04(16)
O1 Zr2 C44 C45 -31.82(17)
C64 Zr2 C44 C45 172.0(2)
C43 Zr2 C44 C45 114.7(2)
C63 Zr2 C44 C45 82.9(3)
C42 Zr2 C44 C45 76.56(17)
C65 Zr2 C44 C45 162.09(14)
C62 Zr2 C44 C45 97.51(17)
C41 Zr2 C44 C45 36.50(14)
C61 Zr2 C44 C45 130.06(15)
O2 Zr2 C44 C43 118.27(17)
O1 Zr2 C44 C43 -146.50(15)
C64 Zr2 C44 C43 57.4(3)
C63 Zr2 C44 C43 -31.8(3)
C42 Zr2 C44 C43 -38.13(16)
C65 Zr2 C44 C43 47.41(19)
C62 Zr2 C44 C43 -17.2(2)
C45 Zr2 C44 C43 -114.7(2)
C41 Zr2 C44 C43 -78.18(17)
C61 Zr2 C44 C43 15.37(18)
C43 C44 C45 C41 -1.2(3)
Zr2 C44 C45 C41 -66.39(18)
C43 C44 C45 Zr2 65.19(19)
C42 C41 C45 C44 0.2(3)
C46 C41 C45 C44 -175.7(2)
Zr2 C41 C45 C44 65.44(18)
C42 C41 C45 Zr2 -65.26(18)
C46 C41 C45 Zr2 118.9(2)
O2 Zr2 C45 C44 53.20(16)
O1 Zr2 C45 C44 149.82(16)
C64 Zr2 C45 C44 -162.7(4)
C43 Zr2 C45 C44 -37.56(15)
C63 Zr2 C45 C44 -140.47(16)
C42 Zr2 C45 C44 -78.48(17)
C65 Zr2 C45 C44 -35.6(3)
C62 Zr2 C45 C44 -103.68(16)
C41 Zr2 C45 C44 -115.6(2)
C61 Zr2 C45 C44 -66.35(18)
O2 Zr2 C45 C41 168.85(15)
O1 Zr2 C45 C41 -94.53(16)
C64 Zr2 C45 C41 -47.1(5)
C43 Zr2 C45 C41 78.09(16)
C63 Zr2 C45 C41 -24.8(2)
C42 Zr2 C45 C41 37.17(15)
C44 Zr2 C45 C41 115.6(2)
C65 Zr2 C45 C41 80.0(2)
C62 Zr2 C45 C41 11.96(19)
C61 Zr2 C45 C41 49.30(19)
C42 C41 C46 C47 -113.7(3)
C45 C41 C46 C47 61.2(3)
Zr2 C41 C46 C47 154.36(17)
C42 C41 C46 C54 11.6(4)
C45 C41 C46 C54 -173.4(2)
Zr2 C41 C46 C54 -80.3(2)
C41 C46 C47 C48 -155.5(2)
C54 C46 C47 C48 79.2(3)
C41 C46 C47 C52 29.9(3)
C54 C46 C47 C52 -95.4(3)
C52 C47 C48 C49 1.5(4)
C46 C47 C48 C49 -173.4(3)
C47 C48 C49 C50 0.7(5)
C48 C49 C50 C51 -2.6(5)
C48 C49 C50 C53 176.8(3)
C49 C50 C51 C52 2.3(5)
C53 C50 C51 C52 -177.1(3)
C48 C47 C52 C51 -1.7(4)
C46 C47 C52 C51 173.0(3)
C50 C51 C52 C47 -0.2(5)
C41 C46 C54 C59 97.8(3)
C47 C46 C54 C59 -135.9(3)
C41 C46 C54 C55 -79.6(3)
C47 C46 C54 C55 46.7(4)
C59 C54 C55 C56 0.2(5)
C46 C54 C55 C56 177.7(3)
C54 C55 C56 C57 -0.1(5)
C55 C56 C57 C58 -0.3(5)
C55 C56 C57 C60 178.9(3)
C56 C57 C58 C59 0.5(5)
C60 C57 C58 C59 -178.7(3)
C55 C54 C59 C58 0.0(4)
C46 C54 C59 C58 -177.5(3)
C57 C58 C59 C54 -0.4(5)
O2 Zr2 C61 C62 153.75(16)
O1 Zr2 C61 C62 36.0(2)
C64 Zr2 C61 C62 78.61(18)
C43 Zr2 C61 C62 -111.48(17)
C63 Zr2 C61 C62 37.02(16)
C42 Zr2 C61 C62 -79.18(17)
C44 Zr2 C61 C62 -119.64(17)
C65 Zr2 C61 C62 115.9(2)
C45 Zr2 C61 C62 -88.88(18)
C41 Zr2 C61 C62 -64.64(18)
O2 Zr2 C61 C65 37.85(17)
O1 Zr2 C61 C65 -79.89(18)
C64 Zr2 C61 C65 -37.29(16)
C43 Zr2 C61 C65 132.62(17)
C63 Zr2 C61 C65 -78.89(18)
C42 Zr2 C61 C65 164.91(17)
C44 Zr2 C61 C65 124.46(16)
C62 Zr2 C61 C65 -115.9(2)
C45 Zr2 C61 C65 155.22(15)
C41 Zr2 C61 C65 179.46(16)
O2 Zr2 C61 C66 -80.3(2)
O1 Zr2 C61 C66 161.96(19)
C64 Zr2 C61 C66 -155.4(3)
C43 Zr2 C61 C66 14.5(2)
C63 Zr2 C61 C66 163.0(3)
C42 Zr2 C61 C66 46.8(2)
C44 Zr2 C61 C66 6.3(2)
C65 Zr2 C61 C66 -118.2(3)
C62 Zr2 C61 C66 125.9(3)
C45 Zr2 C61 C66 37.1(3)
C41 Zr2 C61 C66 61.3(2)
C65 C61 C62 C63 -1.4(3)
C66 C61 C62 C63 170.9(3)
Zr2 C61 C62 C63 -64.10(19)
C65 C61 C62 Zr2 62.74(19)
C66 C61 C62 Zr2 -125.0(3)
O2 Zr2 C62 C61 -35.0(2)
O1 Zr2 C62 C61 -153.84(16)
C64 Zr2 C62 C61 -76.98(18)
C43 Zr2 C62 C61 67.36(17)
C63 Zr2 C62 C61 -115.4(3)
C42 Zr2 C62 C61 93.44(17)
C44 Zr2 C62 C61 76.38(19)
C65 Zr2 C62 C61 -36.25(16)
C45 Zr2 C62 C61 113.73(17)
C41 Zr2 C62 C61 119.91(17)
O2 Zr2 C62 C63 80.46(19)
O1 Zr2 C62 C63 -38.41(18)
C64 Zr2 C62 C63 38.45(17)
C43 Zr2 C62 C63 -177.21(17)
C42 Zr2 C62 C63 -151.13(19)
C44 Zr2 C62 C63 -168.19(16)
C65 Zr2 C62 C63 79.18(18)
C45 Zr2 C62 C63 -130.84(17)
C41 Zr2 C62 C63 -124.66(17)
C61 Zr2 C62 C63 115.4(3)
C61 C62 C63 C64 1.3(3)
Zr2 C62 C63 C64 -67.08(19)
C61 C62 C63 Zr2 68.3(2)
O2 Zr2 C63 C62 -121.82(16)
O1 Zr2 C63 C62 143.43(18)
C64 Zr2 C63 C62 -113.1(2)
C43 Zr2 C63 C62 3.4(2)
C42 Zr2 C63 C62 28.52(18)
C44 Zr2 C63 C62 23.4(3)
C65 Zr2 C63 C62 -75.29(18)
C45 Zr2 C63 C62 73.8(2)
C41 Zr2 C63 C62 60.48(18)
C61 Zr2 C63 C62 -35.85(16)
O2 Zr2 C63 C64 -8.67(19)
O1 Zr2 C63 C64 -103.43(17)
C43 Zr2 C63 C64 116.56(17)
C42 Zr2 C63 C64 141.67(16)
C44 Zr2 C63 C64 136.5(2)
C65 Zr2 C63 C64 37.86(15)
C62 Zr2 C63 C64 113.1(2)
C45 Zr2 C63 C64 -173.04(15)
C41 Zr2 C63 C64 173.62(15)
C61 Zr2 C63 C64 77.30(17)
C62 C63 C64 C65 -0.7(3)
Zr2 C63 C64 C65 -71.23(19)
C62 C63 C64 Zr2 70.55(19)
O2 Zr2 C64 C65 -74.92(16)
O1 Zr2 C64 C65 -172.69(16)
C43 Zr2 C64 C65 22.5(2)
C63 Zr2 C64 C65 112.6(2)
C42 Zr2 C64 C65 63.65(19)
C44 Zr2 C64 C65 -15.2(3)
C62 Zr2 C64 C65 75.19(17)
C45 Zr2 C64 C65 140.4(5)
C41 Zr2 C64 C65 102.89(19)
C61 Zr2 C64 C65 36.17(15)
O2 Zr2 C64 C63 172.52(17)
O1 Zr2 C64 C63 74.75(16)
C43 Zr2 C64 C63 -90.11(19)
C42 Zr2 C64 C63 -48.9(2)
C44 Zr2 C64 C63 -127.7(2)
C65 Zr2 C64 C63 -112.6(2)
C62 Zr2 C64 C63 -37.37(15)
C45 Zr2 C64 C63 27.8(6)
C41 Zr2 C64 C63 -9.7(2)
C61 Zr2 C64 C63 -76.39(17)
C63 C64 C65 C61 -0.2(3)
Zr2 C64 C65 C61 -69.56(19)
C63 C64 C65 Zr2 69.40(19)
C62 C61 C65 C64 0.9(3)
C66 C61 C65 C64 -171.9(2)
Zr2 C61 C65 C64 64.57(19)
C62 C61 C65 Zr2 -63.63(19)
C66 C61 C65 Zr2 123.6(3)
O2 Zr2 C65 C64 101.88(16)
O1 Zr2 C65 C64 8.67(19)
C43 Zr2 C65 C64 -163.36(16)
C63 Zr2 C65 C64 -38.66(16)
C42 Zr2 C65 C64 -130.62(16)
C44 Zr2 C65 C64 173.05(15)
C62 Zr2 C65 C64 -79.08(17)
C45 Zr2 C65 C64 -164.92(18)
C41 Zr2 C65 C64 -115.77(17)
C61 Zr2 C65 C64 -115.0(2)
O2 Zr2 C65 C61 -143.11(17)
O1 Zr2 C65 C61 123.67(16)
C64 Zr2 C65 C61 115.0(2)
C43 Zr2 C65 C61 -48.35(17)
C63 Zr2 C65 C61 76.35(17)
C42 Zr2 C65 C61 -15.62(18)
C44 Zr2 C65 C61 -71.94(18)
C62 Zr2 C65 C61 35.92(15)
C45 Zr2 C65 C61 -49.9(3)
C41 Zr2 C65 C61 -0.8(2)
C62 C61 C66 C67 -128.5(3)
C65 C61 C66 C67 42.7(3)
Zr2 C61 C66 C67 133.8(2)
C62 C61 C66 C74 -1.7(4)
C65 C61 C66 C74 169.4(3)
Zr2 C61 C66 C74 -99.4(3)
C61 C66 C67 C68 -139.9(3)
C74 C66 C67 C68 92.9(3)
C61 C66 C67 C72 39.3(3)
C74 C66 C67 C72 -88.0(3)
C72 C67 C68 C69 -1.1(4)
C66 C67 C68 C69 178.2(2)
C67 C68 C69 C70 0.8(4)
C68 C69 C70 C71 0.4(4)
C68 C69 C70 C73 -178.9(3)
C69 C70 C71 C72 -1.4(4)
C73 C70 C71 C72 177.9(3)
C70 C71 C72 C67 1.2(4)
C68 C67 C72 C71 0.1(4)
C66 C67 C72 C71 -179.1(2)
C61 C66 C74 C75 114.1(3)
C67 C66 C74 C75 -119.7(3)
C61 C66 C74 C79 -65.2(4)
C67 C66 C74 C79 60.9(4)
C79 C74 C75 C76 1.3(5)
C66 C74 C75 C76 -178.1(3)
C74 C75 C76 C77 -0.6(5)
C75 C76 C77 C78 -0.6(6)
C75 C76 C77 C80 178.4(3)
C76 C77 C78 C79 1.0(6)
C80 C77 C78 C79 -178.0(4)
C75 C74 C79 C78 -0.9(5)
C66 C74 C79 C78 178.5(3)
C77 C78 C79 C74 -0.3(6)
O2 Zr3 C81 C82 -157.32(17)
O3 Zr3 C81 C82 110.52(17)
C103 Zr3 C81 C82 -53.66(17)
C84 Zr3 C81 C82 76.75(18)
C85 Zr3 C81 C82 113.9(2)
C104 Zr3 C81 C82 -77.23(18)
C83 Zr3 C81 C82 36.54(17)
C102 Zr3 C81 C82 -22.68(18)
C105 Zr3 C81 C82 -62.5(2)
C101 Zr3 C81 C82 -14.9(2)
O2 Zr3 C81 C85 88.78(16)
O3 Zr3 C81 C85 -3.37(19)
C103 Zr3 C81 C85 -167.56(16)
C84 Zr3 C81 C85 -37.15(16)
C104 Zr3 C81 C85 168.88(15)
C83 Zr3 C81 C85 -77.36(17)
C102 Zr3 C81 C85 -136.58(16)
C105 Zr3 C81 C85 -176.42(16)
C101 Zr3 C81 C85 -128.82(16)
C82 Zr3 C81 C85 -113.9(2)
O2 Zr3 C81 C86 -32.6(2)
O3 Zr3 C81 C86 -124.7(2)
C103 Zr3 C81 C86 71.1(2)
C84 Zr3 C81 C86 -158.5(3)
C85 Zr3 C81 C86 -121.3(3)
C104 Zr3 C81 C86 47.5(2)
C83 Zr3 C81 C86 161.3(3)
C102 Zr3 C81 C86 102.1(2)
C105 Zr3 C81 C86 62.2(3)
C101 Zr3 C81 C86 109.8(2)
C82 Zr3 C81 C86 124.8(3)
C85 C81 C82 C83 0.4(3)
C86 C81 C82 C83 176.7(3)
Zr3 C81 C82 C83 -65.4(2)
C85 C81 C82 Zr3 65.85(18)
C86 C81 C82 Zr3 -117.8(3)
O2 Zr3 C82 C81 24.57(19)
O3 Zr3 C82 C81 -98.97(17)
C103 Zr3 C82 C81 123.91(18)
C84 Zr3 C82 C81 -78.49(18)
C85 Zr3 C82 C81 -37.68(16)
C104 Zr3 C82 C81 114.51(17)
C83 Zr3 C82 C81 -115.8(3)
C102 Zr3 C82 C81 157.12(18)
C105 Zr3 C82 C81 142.62(16)
C101 Zr3 C82 C81 169.08(16)
O2 Zr3 C82 C83 140.39(17)
O3 Zr3 C82 C83 16.8(2)
C103 Zr3 C82 C83 -120.28(19)
C84 Zr3 C82 C83 37.33(17)
C85 Zr3 C82 C83 78.13(19)
C104 Zr3 C82 C83 -129.68(17)
C102 Zr3 C82 C83 -87.07(18)
C105 Zr3 C82 C83 -101.56(19)
C101 Zr3 C82 C83 -75.10(18)
C81 Zr3 C82 C83 115.8(3)
C81 C82 C83 C84 -0.5(3)
Zr3 C82 C83 C84 -66.75(19)
C81 C82 C83 Zr3 66.3(2)
O2 Zr3 C83 C84 58.4(2)
O3 Zr3 C83 C84 -53.49(17)
C103 Zr3 C83 C84 170.97(17)
C85 Zr3 C83 C84 37.55(16)
C104 Zr3 C83 C84 177.03(15)
C102 Zr3 C83 C84 -161.67(18)
C105 Zr3 C83 C84 -144.58(16)
C101 Zr3 C83 C84 -136.07(16)
C82 Zr3 C83 C84 114.1(2)
C81 Zr3 C83 C84 77.98(18)
O2 Zr3 C83 C82 -55.7(2)
O3 Zr3 C83 C82 -167.63(17)
C103 Zr3 C83 C82 56.83(18)
C84 Zr3 C83 C82 -114.1(2)
C85 Zr3 C83 C82 -76.59(18)
C104 Zr3 C83 C82 62.9(2)
C102 Zr3 C83 C82 84.18(18)
C105 Zr3 C83 C82 101.27(18)
C101 Zr3 C83 C82 109.79(18)
C81 Zr3 C83 C82 -36.17(16)
C82 C83 C84 C85 0.3(3)
Zr3 C83 C84 C85 -67.66(19)
C82 C83 C84 Zr3 67.99(19)
O2 Zr3 C84 C83 -138.58(15)
O3 Zr3 C84 C83 128.07(17)
C103 Zr3 C84 C83 -10.9(2)
C85 Zr3 C84 C83 -114.0(2)
C104 Zr3 C84 C83 -5.9(3)
C102 Zr3 C84 C83 18.42(18)
C105 Zr3 C84 C83 60.7(2)
C101 Zr3 C84 C83 50.37(18)
C82 Zr3 C84 C83 -37.25(16)
C81 Zr3 C84 C83 -77.05(17)
O2 Zr3 C84 C85 -24.56(19)
O3 Zr3 C84 C85 -117.91(17)
C103 Zr3 C84 C85 103.14(18)
C104 Zr3 C84 C85 108.1(2)
C83 Zr3 C84 C85 114.0(2)
C102 Zr3 C84 C85 132.44(17)
C105 Zr3 C84 C85 174.71(17)
C101 Zr3 C84 C85 164.39(16)
C82 Zr3 C84 C85 76.77(18)
C81 Zr3 C84 C85 36.97(16)
C83 C84 C85 C81 -0.1(3)
Zr3 C84 C85 C81 -67.98(19)
C83 C84 C85 Zr3 67.91(19)
C82 C81 C85 C84 -0.2(3)
C86 C81 C85 C84 -176.6(2)
Zr3 C81 C85 C84 66.71(19)
C82 C81 C85 Zr3 -66.92(19)
C86 C81 C85 Zr3 116.6(3)
O2 Zr3 C85 C84 157.50(17)
O3 Zr3 C85 C84 62.71(17)
C103 Zr3 C85 C84 -99.50(18)
C104 Zr3 C85 C84 -133.27(18)
C83 Zr3 C85 C84 -37.25(16)
C102 Zr3 C85 C84 -60.1(2)
C105 Zr3 C85 C84 -72.9(16)
C101 Zr3 C85 C84 -25.8(3)
C82 Zr3 C85 C84 -77.60(18)
C81 Zr3 C85 C84 -114.7(2)
O2 Zr3 C85 C81 -87.80(16)
O3 Zr3 C85 C81 177.41(15)
C103 Zr3 C85 C81 15.20(19)
C84 Zr3 C85 C81 114.7(2)
C104 Zr3 C85 C81 -18.6(2)
C83 Zr3 C85 C81 77.45(17)
C102 Zr3 C85 C81 54.58(18)
C105 Zr3 C85 C81 41.8(17)
C101 Zr3 C85 C81 88.9(2)
C82 Zr3 C85 C81 37.10(15)
C82 C81 C86 C94 39.1(4)
C85 C81 C86 C94 -145.2(3)
Zr3 C81 C86 C94 -54.8(3)
C82 C81 C86 C87 -89.2(3)
C85 C81 C86 C87 86.5(3)
Zr3 C81 C86 C87 176.87(17)
C81 C86 C87 C92 4.5(4)
C94 C86 C87 C92 -125.0(3)
C81 C86 C87 C88 -174.7(3)
C94 C86 C87 C88 55.8(3)
C92 C87 C88 C89 -1.8(5)
C86 C87 C88 C89 177.5(3)
C87 C88 C89 C90 0.3(5)
C88 C89 C90 C91 1.3(5)
C88 C89 C90 C93 -179.0(3)
C89 C90 C91 C92 -1.5(5)
C93 C90 C91 C92 178.9(3)
C88 C87 C92 C91 1.6(5)
C86 C87 C92 C91 -177.6(3)
C90 C91 C92 C87 0.0(5)
C81 C86 C94 C99 -86.4(3)
C87 C86 C94 C99 42.5(3)
C81 C86 C94 C95 94.8(3)
C87 C86 C94 C95 -136.3(3)
C99 C94 C95 C96 -0.3(4)
C86 C94 C95 C96 178.6(2)
C94 C95 C96 C97 -0.7(4)
C95 C96 C97 C98 1.0(4)
C95 C96 C97 C100 -177.3(3)
C96 C97 C98 C99 -0.3(4)
C100 C97 C98 C99 178.0(3)
C97 C98 C99 C94 -0.6(5)
C95 C94 C99 C98 0.9(4)
C86 C94 C99 C98 -177.9(3)
O2 Zr3 C101 C102 113.58(16)
O3 Zr3 C101 C102 -155.87(17)
C103 Zr3 C101 C102 37.00(16)
C84 Zr3 C101 C102 -77.08(18)
C85 Zr3 C101 C102 -62.2(2)
C104 Zr3 C101 C102 77.10(17)
C83 Zr3 C101 C102 -53.08(17)
C105 Zr3 C101 C102 113.6(2)
C82 Zr3 C101 C102 -22.47(18)
C81 Zr3 C101 C102 -14.5(2)
O2 Zr3 C101 C105 0.0(2)
O3 Zr3 C101 C105 90.53(16)
C103 Zr3 C101 C105 -76.60(17)
C84 Zr3 C101 C105 169.33(15)
C85 Zr3 C101 C105 -175.81(16)
C104 Zr3 C101 C105 -36.50(15)
C83 Zr3 C101 C105 -166.68(16)
C102 Zr3 C101 C105 -113.6(2)
C82 Zr3 C101 C105 -136.06(16)
C81 Zr3 C101 C105 -128.12(16)
O2 Zr3 C101 C106 -120.80(18)
O3 Zr3 C101 C106 -30.25(18)
C103 Zr3 C101 C106 162.6(2)
C84 Zr3 C101 C106 48.5(2)
C85 Zr3 C101 C106 63.4(3)
C104 Zr3 C101 C106 -157.3(2)
C83 Zr3 C101 C106 72.5(2)
C102 Zr3 C101 C106 125.6(3)
C105 Zr3 C101 C106 -120.8(3)
C82 Zr3 C101 C106 103.16(19)
C81 Zr3 C101 C106 111.1(2)
C105 C101 C102 C103 0.9(3)
C106 C101 C102 C103 -178.1(3)
Zr3 C101 C102 C103 -65.9(2)
C105 C101 C102 Zr3 66.80(18)
C106 C101 C102 Zr3 -112.2(3)
O2 Zr3 C102 C101 -95.67(18)
O3 Zr3 C102 C101 25.61(18)
C103 Zr3 C102 C101 -115.3(2)
C84 Zr3 C102 C101 114.59(16)
C85 Zr3 C102 C101 143.11(15)
C104 Zr3 C102 C101 -77.92(17)
C83 Zr3 C102 C101 124.49(17)
C105 Zr3 C102 C101 -37.73(15)
C82 Zr3 C102 C101 157.35(18)
C81 Zr3 C102 C101 169.39(16)
O2 Zr3 C102 C103 19.7(2)
O3 Zr3 C102 C103 140.96(16)
C84 Zr3 C102 C103 -130.06(17)
C85 Zr3 C102 C103 -101.55(18)
C104 Zr3 C102 C103 37.43(16)
C83 Zr3 C102 C103 -120.16(18)
C105 Zr3 C102 C103 77.61(18)
C101 Zr3 C102 C103 115.3(2)
C82 Zr3 C102 C103 -87.30(18)
C81 Zr3 C102 C103 -75.27(18)
C101 C102 C103 C104 -1.2(3)
Zr3 C102 C103 C104 -68.3(2)
C101 C102 C103 Zr3 67.1(2)
O2 Zr3 C103 C104 -52.23(17)
O3 Zr3 C103 C104 59.57(19)
C84 Zr3 C103 C104 176.09(15)
C85 Zr3 C103 C104 -144.88(15)
C83 Zr3 C103 C104 170.38(16)
C102 Zr3 C103 C104 113.5(2)
C105 Zr3 C103 C104 36.82(15)
C101 Zr3 C103 C104 77.16(17)
C82 Zr3 C103 C104 -162.59(18)
C81 Zr3 C103 C104 -136.90(16)
O2 Zr3 C103 C102 -165.74(16)
O3 Zr3 C103 C102 -53.9(2)
C84 Zr3 C103 C102 62.6(2)
C85 Zr3 C103 C102 101.61(18)
C104 Zr3 C103 C102 -113.5(2)
C83 Zr3 C103 C102 56.87(18)
C105 Zr3 C103 C102 -76.69(18)
C101 Zr3 C103 C102 -36.35(16)
C82 Zr3 C103 C102 83.90(17)
C81 Zr3 C103 C102 109.59(17)
C102 C103 C104 C105 1.0(3)
Zr3 C103 C104 C105 -67.30(19)
C102 C103 C104 Zr3 68.3(2)
O2 Zr3 C104 C103 129.52(17)
O3 Zr3 C104 C103 -136.97(16)
C84 Zr3 C104 C103 -7.8(3)
C85 Zr3 C104 C103 60.2(2)
C83 Zr3 C104 C103 -11.6(2)
C102 Zr3 C104 C103 -37.90(16)
C105 Zr3 C104 C103 -114.8(2)
C101 Zr3 C104 C103 -77.94(17)
C82 Zr3 C104 C103 17.52(18)
C81 Zr3 C104 C103 49.41(18)
O2 Zr3 C104 C105 -115.70(16)
O3 Zr3 C104 C105 -22.19(17)
C103 Zr3 C104 C105 114.8(2)
C84 Zr3 C104 C105 107.0(2)
C85 Zr3 C104 C105 174.99(16)
C83 Zr3 C104 C105 103.20(17)
C102 Zr3 C104 C105 76.88(17)
C101 Zr3 C104 C105 36.84(15)
C82 Zr3 C104 C105 132.30(15)
C81 Zr3 C104 C105 164.19(15)
C103 C104 C105 C101 -0.4(3)
Zr3 C104 C105 C101 -66.78(19)
C103 C104 C105 Zr3 66.4(2)
C102 C101 C105 C104 -0.3(3)
C106 C101 C105 C104 178.8(2)
Zr3 C101 C105 C104 66.28(19)
C102 C101 C105 Zr3 -66.60(19)
C106 C101 C105 Zr3 112.5(3)
O2 Zr3 C105 C104 64.71(16)
O3 Zr3 C105 C104 159.49(16)
C103 Zr3 C105 C104 -37.01(15)
C84 Zr3 C105 C104 -133.06(18)
C85 Zr3 C105 C104 -64.6(16)
C83 Zr3 C105 C104 -99.00(17)
C102 Zr3 C105 C104 -77.89(17)
C101 Zr3 C105 C104 -115.3(2)
C82 Zr3 C105 C104 -60.09(18)
C81 Zr3 C105 C104 -25.8(2)
O2 Zr3 C105 C101 179.98(15)
O3 Zr3 C105 C101 -85.23(16)
C103 Zr3 C105 C101 78.27(17)
C84 Zr3 C105 C101 -17.8(3)
C85 Zr3 C105 C101 50.6(16)
C104 Zr3 C105 C101 115.3(2)
C83 Zr3 C105 C101 16.3(2)
C102 Zr3 C105 C101 37.38(15)
C82 Zr3 C105 C101 55.18(19)
C81 Zr3 C105 C101 89.5(2)
C102 C101 C106 C114 17.1(4)
C105 C101 C106 C114 -161.8(3)
Zr3 C101 C106 C114 -73.3(3)
C102 C101 C106 C107 -111.2(3)
C105 C101 C106 C107 69.9(3)
Zr3 C101 C106 C107 158.45(17)
C114 C106 C107 C112 -97.0(3)
C101 C106 C107 C112 31.9(3)
C114 C106 C107 C108 82.1(3)
C101 C106 C107 C108 -149.0(2)
C112 C107 C108 C109 -0.2(4)
C106 C107 C108 C109 -179.4(2)
C107 C108 C109 C110 0.4(4)
C108 C109 C110 C111 0.1(4)
C108 C109 C110 C113 -178.4(3)
C109 C110 C111 C112 -0.6(4)
C113 C110 C111 C112 177.9(3)
C108 C107 C112 C111 -0.3(4)
C106 C107 C112 C111 178.8(2)
C110 C111 C112 C107 0.8(4)
C101 C106 C114 C119 -75.3(3)
C107 C106 C114 C119 53.0(4)
C101 C106 C114 C115 104.7(3)
C107 C106 C114 C115 -127.0(3)
C119 C114 C115 C116 0.1(4)
C106 C114 C115 C116 -179.9(3)
C114 C115 C116 C117 0.4(5)
C115 C116 C117 C118 -0.1(5)
C115 C116 C117 C120 -178.0(3)
C116 C117 C118 C119 -0.6(5)
C120 C117 C118 C119 177.3(3)
C115 C114 C119 C118 -0.8(4)
C106 C114 C119 C118 179.2(3)
C117 C118 C119 C114 1.1(5)
C121 C122 C123 C124 -178.6(4)
C122 C123 C124 C125 -170.9(4)
C123 C124 C125 C126 -45.6(9)
C127 C128 C129 C130 -174.7(9)
C128 C129 C130 C131 -172.3(9)
C129 C130 C131 C132 -178.0(10)
C133 C134 C135 C136 40.0(9)
C134 C135 C136 C137 179.5(5)
C135 C136 C137 C138 -178.3(5)
C136 C137 C138 C139 -172.3(8)
